data_7019207
loop_
_publ_author_name
'Piszczek, P.'
'Radtke, A.'
'Muzio\/l, T'
'Richert, M.'
'Chojnacki, J.'

_publ_section_title
;
 The conversion of multinuclear \m-oxo titanium(iv) species in the
 reaction of Ti(O(i)Bu)(4) with branched organic acids; results of
 structural and spectroscopic studies.
;
_journal_issue 27
_journal_name_full 'Dalton transactions (Cambridge, England : 2003)'
_journal_page_first 8261
_journal_page_last 8269
_journal_paper_doi 10.1039/c2dt12338j
_journal_volume 41
_journal_year 2012
_chemical_formula_sum 'C112 H224 O52 Ti14'
_chemical_formula_weight 3073.51
_space_group_IT_number 2
_symmetry_cell_setting triclinic
_symmetry_Int_Tables_number 2
_symmetry_space_group_name_Hall '-P 1'
_symmetry_space_group_name_H-M 'P -1'
_atom_sites_solution_hydrogens geom
_atom_sites_solution_primary direct
_atom_sites_solution_secondary difmap
_audit_creation_method SHELXL-97
_cell_angle_alpha 74.516(7)
_cell_angle_beta 73.579(7)
_cell_angle_gamma 64.036(9)
_cell_formula_units_Z 1
_cell_length_a 14.6235(14)
_cell_length_b 15.2468(14)
_cell_length_c 20.7680(14)
_cell_measurement_reflns_used 26291
_cell_measurement_temperature 293(2)
_cell_measurement_theta_max 26.37
_cell_measurement_theta_min 2.21
_cell_volume 3937.9(7)
_computing_data_collection 'CrysAlis CCD'
_computing_data_reduction 'CrysAlis RED 171'
_computing_structure_refinement 'SHELXL-97 (Sheldrick, 1997)'
_computing_structure_solution 'SHELXS-97 (Sheldrick, 1990)'
_diffrn_ambient_temperature 293(2)
_diffrn_measured_fraction_theta_full 0.997
_diffrn_measured_fraction_theta_max 0.997
_diffrn_measurement_device_type 'Oxford Sapphire CCD diffractometer'
_diffrn_measurement_method 'omega - 2theta'
_diffrn_radiation_monochromator graphite
_diffrn_radiation_probe x-ray
_diffrn_radiation_type MoK\a
_diffrn_radiation_wavelength 0.71073
_diffrn_reflns_av_R_equivalents 0.0513
_diffrn_reflns_av_sigmaI/netI 0.0751
_diffrn_reflns_limit_h_max 11
_diffrn_reflns_limit_h_min -18
_diffrn_reflns_limit_k_max 19
_diffrn_reflns_limit_k_min -18
_diffrn_reflns_limit_l_max 25
_diffrn_reflns_limit_l_min -25
_diffrn_reflns_number 26291
_diffrn_reflns_theta_full 26.37
_diffrn_reflns_theta_max 26.37
_diffrn_reflns_theta_min 2.21
_diffrn_source 'fine-focus sealed tube'
_exptl_absorpt_coefficient_mu 0.740
_exptl_absorpt_correction_T_max 0.9034
_exptl_absorpt_correction_T_min 0.6368
_exptl_absorpt_correction_type numerical
_exptl_absorpt_process_details 'CrysAlis CCD, Oxford 2001'
_exptl_crystal_colour colourless
_exptl_crystal_density_diffrn 1.296
_exptl_crystal_density_method 'not measured'
_exptl_crystal_description 'thick plate'
_exptl_crystal_F_000 1620
_exptl_crystal_size_max 0.67
_exptl_crystal_size_mid 0.20
_exptl_crystal_size_min 0.14
_refine_diff_density_max 0.949
_refine_diff_density_min -0.602
_refine_diff_density_rms 0.121
_refine_ls_extinction_method none
_refine_ls_goodness_of_fit_ref 1.070
_refine_ls_hydrogen_treatment constr
_refine_ls_matrix_type full
_refine_ls_number_parameters 856
_refine_ls_number_reflns 16038
_refine_ls_number_restraints 145
_refine_ls_restrained_S_all 1.091
_refine_ls_R_factor_all 0.1353
_refine_ls_R_factor_gt 0.0772
_refine_ls_shift/su_max 0.008
_refine_ls_shift/su_mean 0.000
_refine_ls_structure_factor_coef Fsqd
_refine_ls_weighting_details 'calc w=1/[\s^2^(Fo^2^)+(0.1470P)^2^+0.0000P] where P=(Fo^2^+2Fc^2^)/3'
_refine_ls_weighting_scheme calc
_refine_ls_wR_factor_gt 0.2192
_refine_ls_wR_factor_ref 0.2572
_reflns_number_gt 8807
_reflns_number_total 16038
_reflns_threshold_expression >2sigma(I)
_cod_data_source_file c2dt12338j.txt
_cod_data_source_block structure1
_cod_original_cell_volume 3937.9(6)
_cod_database_code 7019207

loop_
_symmetry_equiv_pos_as_xyz
'x, y, z'
'-x, -y, -z'

loop_
_atom_site_label
_atom_site_type_symbol
_atom_site_fract_x
_atom_site_fract_y
_atom_site_fract_z
_atom_site_U_iso_or_equiv
_atom_site_adp_type
_atom_site_occupancy
_atom_site_symmetry_multiplicity
_atom_site_calc_flag
_atom_site_refinement_flags
_atom_site_disorder_assembly
_atom_site_disorder_group
Ti1 Ti 0.10555(7) 0.25067(6) 0.35186(5) 0.0392(2) Uani 1 1 d . . .
Ti2 Ti 0.19221(6) 0.02670(6) 0.30110(4) 0.0378(2) Uani 1 1 d . . .
Ti3 Ti -0.05059(7) 0.20052(7) 0.28274(5) 0.0409(2) Uani 1 1 d . . .
Ti4 Ti 0.12940(8) 0.12992(8) 0.16025(5) 0.0499(3) Uani 1 1 d . . .
Ti5 Ti 0.04305(8) 0.35933(7) 0.21111(5) 0.0499(3) Uani 1 1 d . . .
Ti6 Ti 0.29075(7) 0.17929(8) 0.23135(5) 0.0482(3) Uani 1 1 d . E .
Ti7 Ti 0.00241(7) 0.08664(6) 0.43633(5) 0.0386(2) Uani 1 1 d . . .
O1 O 0.0720(2) 0.0880(2) 0.26247(16) 0.0400(8) Uani 1 1 d . . .
O2 O 0.2089(2) 0.1313(2) 0.32289(16) 0.0384(7) Uani 1 1 d . . .
O3 O -0.0031(2) 0.2839(2) 0.30519(17) 0.0417(8) Uani 1 1 d . . .
O4 O 0.0364(3) 0.2521(3) 0.18471(18) 0.0493(9) Uani 1 1 d . . .
O5 O 0.2425(3) 0.1019(3) 0.20304(17) 0.0475(9) Uani 1 1 d . . .
O6 O 0.1679(3) 0.2961(3) 0.24399(18) 0.0483(9) Uani 1 1 d . . .
O7 O 0.1209(2) 0.0014(2) 0.38579(17) 0.0404(8) Uani 1 1 d . . .
O8 O 0.0486(3) 0.1882(2) 0.42603(17) 0.0426(8) Uani 1 1 d . . .
O9 O -0.0799(3) 0.1463(2) 0.36953(17) 0.0436(8) Uani 1 1 d . . .
O11 O 0.0015(3) 0.4733(3) 0.2639(2) 0.0652(11) Uani 1 1 d . . .
O12 O 0.0374(3) 0.3932(3) 0.3672(2) 0.0587(10) Uani 1 1 d . . .
C13 C -0.0011(5) 0.4728(5) 0.3256(4) 0.0666(17) Uani 1 1 d . A .
C14 C -0.0515(7) 0.5684(5) 0.3522(5) 0.097(3) Uani 1 1 d D . .
C15 C -0.159(2) 0.563(2) 0.4030(16) 0.32(5) Uani 0.50 1 d PD A 1
H15A H -0.2096 0.5781 0.3762 0.487 Uiso 0.50 1 calc PR A 1
H15B H -0.1855 0.6096 0.4335 0.487 Uiso 0.50 1 calc PR A 1
H15C H -0.1445 0.4973 0.4288 0.487 Uiso 0.50 1 calc PR A 1
C16 C 0.039(3) 0.575(2) 0.378(2) 0.21(2) Uani 0.50 1 d PD A 1
H16A H 0.0776 0.5136 0.4052 0.247 Uiso 0.50 1 calc PR A 1
H16B H 0.0859 0.5979 0.3417 0.247 Uiso 0.50 1 calc PR A 1
C17 C -0.089(3) 0.6538(18) 0.2997(14) 0.19(2) Uani 0.50 1 d PDU A 1
H17A H -0.0320 0.6591 0.2648 0.285 Uiso 0.50 1 calc PR A 1
H17B H -0.1244 0.7129 0.3197 0.285 Uiso 0.50 1 calc PR A 1
H17C H -0.1368 0.6455 0.2803 0.285 Uiso 0.50 1 calc PR A 1
C18 C -0.036(4) 0.650(4) 0.418(3) 0.43(4) Uani 0.50 1 d PDU A 1
H18A H -0.0501 0.7138 0.3905 0.640 Uiso 0.50 1 calc PR A 1
H18B H -0.0078 0.6466 0.4559 0.640 Uiso 0.50 1 calc PR A 1
H18C H -0.0984 0.6382 0.4352 0.640 Uiso 0.50 1 calc PR A 1
C215 C -0.1729(18) 0.596(3) 0.363(2) 0.29(3) Uani 0.50 1 d PDU A 2
H21A H -0.1856 0.5683 0.3320 0.441 Uiso 0.50 1 calc PR A 2
H21B H -0.2089 0.6667 0.3556 0.441 Uiso 0.50 1 calc PR A 2
H21C H -0.1973 0.5698 0.4091 0.441 Uiso 0.50 1 calc PR A 2
C216 C -0.045(4) 0.559(2) 0.4189(16) 0.28(3) Uani 0.50 1 d PDU A 2
H21D H -0.0921 0.5304 0.4486 0.420 Uiso 0.50 1 calc PR A 2
H21E H -0.0624 0.6226 0.4292 0.420 Uiso 0.50 1 calc PR A 2
H21F H 0.0246 0.5163 0.4253 0.420 Uiso 0.50 1 calc PR A 2
C217 C -0.027(4) 0.643(2) 0.293(2) 0.28(4) Uani 0.50 1 d PD A 2
H21G H 0.0396 0.6112 0.2657 0.417 Uiso 0.50 1 calc PR A 2
H21H H -0.0264 0.6957 0.3094 0.417 Uiso 0.50 1 calc PR A 2
H21I H -0.0790 0.6700 0.2649 0.417 Uiso 0.50 1 calc PR A 2
O21 O 0.2265(3) -0.0926(3) 0.2591(2) 0.0561(10) Uani 1 1 d . . .
O22 O 0.1940(3) -0.0212(3) 0.1551(2) 0.0620(11) Uani 1 1 d . . .
C23 C 0.2256(5) -0.0954(5) 0.1986(4) 0.0597(15) Uani 1 1 d . . .
C24 C 0.2698(7) -0.1977(6) 0.1793(4) 0.092(2) Uani 1 1 d . . .
C25 C 0.2451(11) -0.1941(8) 0.1106(6) 0.167(5) Uani 1 1 d . . .
H25A H 0.2796 -0.1583 0.0746 0.250 Uiso 1 1 calc R . .
H25B H 0.1717 -0.1615 0.1125 0.250 Uiso 1 1 calc R . .
H25C H 0.2688 -0.2602 0.1022 0.250 Uiso 1 1 calc R . .
C26 C 0.2136(15) -0.2621(10) 0.2361(8) 0.231(9) Uani 1 1 d . . .
H26A H 0.2349 -0.3250 0.2230 0.347 Uiso 1 1 calc R . .
H26B H 0.1399 -0.2278 0.2404 0.347 Uiso 1 1 calc R . .
H26C H 0.2325 -0.2721 0.2790 0.347 Uiso 1 1 calc R . .
C27 C 0.3718(15) -0.2537(12) 0.1927(14) 0.297(17) Uani 1 1 d D . .
H27A H 0.3991 -0.3199 0.1822 0.356 Uiso 1 1 calc R . .
H27B H 0.3737 -0.2580 0.2398 0.356 Uiso 1 1 calc R . .
C28 C 0.4300(17) -0.1944(16) 0.1455(12) 0.274(12) Uani 1 1 d D . .
H28A H 0.4014 -0.1645 0.1048 0.410 Uiso 1 1 calc R . .
H28B H 0.5016 -0.2369 0.1339 0.410 Uiso 1 1 calc R . .
H28C H 0.4243 -0.1437 0.1673 0.410 Uiso 1 1 calc R . .
O31 O -0.1810(3) 0.3219(3) 0.2674(2) 0.0617(11) Uani 1 1 d . . .
O32 O -0.1156(3) 0.4340(3) 0.2085(2) 0.0668(11) Uani 1 1 d . . .
C33 C -0.1902(5) 0.4070(5) 0.2348(4) 0.0682(17) Uani 1 1 d . . .
C34 C -0.2977(6) 0.4804(6) 0.2238(5) 0.105(3) Uani 1 1 d D . .
C35 C -0.3698(10) 0.4874(13) 0.2995(9) 0.270(11) Uani 1 1 d . . .
H35A H -0.3579 0.5290 0.3209 0.406 Uiso 1 1 calc R . .
H35B H -0.3527 0.4224 0.3264 0.406 Uiso 1 1 calc R . .
H35C H -0.4414 0.5149 0.2959 0.406 Uiso 1 1 calc R . .
C36 C -0.2969(9) 0.5813(7) 0.1935(9) 0.216(8) Uani 1 1 d . . .
H36A H -0.2593 0.5961 0.2174 0.324 Uiso 1 1 calc R . .
H36B H -0.3668 0.6297 0.1973 0.324 Uiso 1 1 calc R . .
H36C H -0.2641 0.5825 0.1463 0.324 Uiso 1 1 calc RD . .
C37 C -0.3432(12) 0.4382(12) 0.1922(14) 0.272(14) Uani 1 1 d . . .
H37A H -0.4124 0.4824 0.1847 0.326 Uiso 1 1 calc R . .
H37B H -0.3418 0.3738 0.2163 0.326 Uiso 1 1 calc R . .
C38 C -0.252(2) 0.432(2) 0.1212(13) 0.406(19) Uani 1 1 d DU . .
H38A H -0.2119 0.4673 0.1225 0.609 Uiso 1 1 calc RD . .
H38B H -0.2848 0.4620 0.0822 0.609 Uiso 1 1 calc R . .
H38C H -0.2076 0.3644 0.1182 0.609 Uiso 1 1 calc R . .
O41 O 0.3438(3) -0.0552(3) 0.3111(2) 0.0553(10) Uani 1 1 d . . .
O42 O 0.4161(3) 0.0504(3) 0.2558(2) 0.0620(11) Uani 1 1 d . . .
C43 C 0.4206(4) -0.0313(5) 0.2914(3) 0.0540(14) Uani 1 1 d . B .
C44 C 0.5208(5) -0.1046(6) 0.3111(4) 0.075(2) Uani 1 1 d D . .
C45 C 0.5362(11) -0.2058(9) 0.3051(13) 0.309(14) Uani 1 1 d . B 1
H45A H 0.4736 -0.2040 0.2975 0.464 Uiso 1 1 calc R B 1
H45B H 0.5534 -0.2504 0.3464 0.464 Uiso 1 1 calc R B 1
H45C H 0.5916 -0.2282 0.2676 0.464 Uiso 1 1 calc R B 1
C46 C 0.500(2) -0.131(2) 0.3877(12) 0.25(3) Uani 0.50 1 d PDU B 1
H46A H 0.5637 -0.1777 0.4029 0.297 Uiso 0.50 1 calc PR B 1
H46B H 0.4509 -0.1630 0.4018 0.297 Uiso 0.50 1 calc PR B 1
C47 C 0.6115(7) -0.0823(11) 0.2688(8) 0.235(10) Uani 1 1 d . B 1
H47A H 0.6229 -0.0935 0.2233 0.352 Uiso 1 1 calc R B 1
H47B H 0.6720 -0.1247 0.2881 0.352 Uiso 1 1 calc R B 1
H47C H 0.5981 -0.0145 0.2678 0.352 Uiso 1 1 calc R B 1
C48 C 0.4537(13) -0.0342(11) 0.4221(8) 0.184(7) Uani 1 1 d D B 1
H48A H 0.5025 -0.0033 0.4085 0.276 Uiso 1 1 calc R B 1
H48B H 0.4411 -0.0525 0.4708 0.276 Uiso 1 1 calc R B 1
H48C H 0.3899 0.0112 0.4077 0.276 Uiso 1 1 calc R B 1
C146 C 0.5321(19) -0.076(3) 0.3701(15) 0.181(15) Uani 0.50 1 d PD B 2
H14A H 0.5390 -0.0136 0.3565 0.272 Uiso 0.50 1 calc PR B 2
H14B H 0.5927 -0.1256 0.3867 0.272 Uiso 0.50 1 calc PR B 2
H14C H 0.4721 -0.0707 0.4054 0.272 Uiso 0.50 1 calc PR B 2
O51 O -0.1151(3) 0.1522(3) 0.2303(2) 0.0601(11) Uani 1 1 d . . .
O52 O 0.0091(4) 0.1143(3) 0.1392(2) 0.0658(11) Uani 1 1 d . . .
C53 C -0.0789(6) 0.1214(5) 0.1740(4) 0.0656(17) Uani 1 1 d . . .
C54 C -0.1443(7) 0.0913(7) 0.1472(5) 0.099(3) Uani 1 1 d D . .
C55 C -0.0817(16) -0.0065(14) 0.1259(11) 0.348(16) Uani 1 1 d DU . .
H55A H -0.0117 -0.0137 0.1030 0.417 Uiso 1 1 calc R . .
H55B H -0.1143 -0.0215 0.0979 0.417 Uiso 1 1 calc R . .
C56 C -0.1425(13) 0.1392(14) 0.0701(6) 0.234(9) Uani 1 1 d D . .
H56A H -0.0721 0.1226 0.0463 0.351 Uiso 1 1 calc R . .
H56B H -0.1777 0.2097 0.0663 0.351 Uiso 1 1 calc R . .
H56C H -0.1768 0.1143 0.0506 0.351 Uiso 1 1 calc R . .
C57 C -0.2564(9) 0.1192(11) 0.1917(6) 0.172(6) Uani 1 1 d . . .
H57A H -0.2978 0.1026 0.1722 0.259 Uiso 1 1 calc R . .
H57B H -0.2872 0.1888 0.1929 0.259 Uiso 1 1 calc R . .
H57C H -0.2528 0.0830 0.2371 0.259 Uiso 1 1 calc RD . .
C58 C -0.086(2) -0.0652(13) 0.1962(12) 0.38(2) Uani 1 1 d D . .
H58A H -0.0196 -0.0907 0.2087 0.577 Uiso 1 1 calc R . .
H58B H -0.1041 -0.1191 0.1974 0.577 Uiso 1 1 calc R . .
H58C H -0.1373 -0.0234 0.2277 0.577 Uiso 1 1 calc RD . .
O61 O 0.2217(3) 0.2654(3) 0.3791(2) 0.0568(10) Uani 1 1 d . . .
O62 O 0.3504(3) 0.2251(3) 0.2899(2) 0.0616(11) Uani 1 1 d . . .
C63 C 0.3134(5) 0.2550(5) 0.3456(4) 0.0604(16) Uani 1 1 d . . .
C64 C 0.3773(6) 0.2856(7) 0.3752(4) 0.087(2) Uani 1 1 d . . .
C65 C 0.3541(12) 0.2609(15) 0.4521(5) 0.226(9) Uani 1 1 d . . .
H65A H 0.3323 0.3194 0.4712 0.339 Uiso 1 1 calc R . .
H65B H 0.4154 0.2113 0.4678 0.339 Uiso 1 1 calc R . .
H65C H 0.3000 0.2364 0.4661 0.339 Uiso 1 1 calc R . .
C66 C 0.4894(7) 0.2372(11) 0.3478(7) 0.195(7) Uani 1 1 d . . .
H66A H 0.5012 0.2496 0.2990 0.293 Uiso 1 1 calc R . .
H66B H 0.5125 0.1672 0.3638 0.293 Uiso 1 1 calc R . .
H66C H 0.5272 0.2633 0.3630 0.293 Uiso 1 1 calc R . .
C67 C 0.3363(17) 0.3895(11) 0.3680(12) 0.271(13) Uani 1 1 d D . .
H67A H 0.3829 0.4077 0.3818 0.325 Uiso 1 1 calc R . .
H67B H 0.2708 0.4100 0.3997 0.325 Uiso 1 1 calc R . .
C68 C 0.3190(15) 0.4454(13) 0.3017(10) 0.235(9) Uani 1 1 d D . .
H68A H 0.3826 0.4251 0.2691 0.352 Uiso 1 1 calc R . .
H68B H 0.2955 0.5146 0.3028 0.352 Uiso 1 1 calc R . .
H68C H 0.2675 0.4339 0.2889 0.352 Uiso 1 1 calc R . .
O71 O 0.1857(4) 0.1627(4) 0.0759(2) 0.0773(13) Uani 1 1 d . . .
C72 C 0.269(2) 0.162(2) 0.0232(9) 0.353(17) Uani 1 1 d U D .
H72A H 0.2494 0.2292 -0.0016 0.424 Uiso 1 1 calc R . .
H72B H 0.3250 0.1508 0.0447 0.424 Uiso 1 1 calc R . .
C73 C 0.3111(15) 0.1037(19) -0.0237(8) 0.255(10) Uani 1 1 d D . .
H73 H 0.2990 0.0430 -0.0032 0.306 Uiso 1 1 calc R C 1
C74 C 0.231(3) 0.167(4) -0.072(2) 0.42(3) Uani 0.60 1 d PDU D 1
H74A H 0.1673 0.1583 -0.0528 0.636 Uiso 0.60 1 calc PR D 1
H74B H 0.2588 0.1466 -0.1158 0.636 Uiso 0.60 1 calc PR D 1
H74C H 0.2186 0.2359 -0.0773 0.636 Uiso 0.60 1 calc PR D 1
C75 C 0.394(2) 0.081(4) -0.0822(17) 0.39(3) Uani 0.60 1 d PDU D 1
H75A H 0.3657 0.0988 -0.1223 0.581 Uiso 0.60 1 calc PR D 1
H75B H 0.4371 0.0119 -0.0757 0.581 Uiso 0.60 1 calc PR D 1
H75C H 0.4354 0.1185 -0.0875 0.581 Uiso 0.60 1 calc PR D 1
C174 C 0.257(4) 0.053(4) -0.0395(19) 0.23(2) Uani 0.40 1 d PD D 2
H17D H 0.2128 0.0359 0.0010 0.342 Uiso 0.40 1 calc PR D 2
H17E H 0.3075 -0.0064 -0.0566 0.342 Uiso 0.40 1 calc PR D 2
H17F H 0.2169 0.0955 -0.0733 0.342 Uiso 0.40 1 calc PR D 2
O81 O 0.3597(4) 0.2221(4) 0.1539(2) 0.0729(13) Uani 1 1 d D . .
C82 C 0.4613(18) 0.2329(18) 0.1124(12) 0.236(13) Uani 0.60 1 d PDU E 1
H82A H 0.4991 0.2367 0.1424 0.284 Uiso 0.60 1 calc PR E 1
H82B H 0.5048 0.1758 0.0900 0.284 Uiso 0.60 1 calc PR E 1
C83 C 0.435(2) 0.325(2) 0.0604(12) 0.32(2) Uani 0.60 1 d PDU E 1
H83 H 0.3984 0.3365 0.0240 0.379 Uiso 0.60 1 calc PR E 1
C84 C 0.540(2) 0.321(3) 0.049(2) 0.41(3) Uani 0.60 1 d PDU E 1
H84A H 0.5456 0.3488 0.0832 0.608 Uiso 0.60 1 calc PR E 1
H84B H 0.5556 0.3579 0.0047 0.608 Uiso 0.60 1 calc PR E 1
H84C H 0.5890 0.2533 0.0505 0.608 Uiso 0.60 1 calc PR E 1
C85 C 0.401(3) 0.395(2) 0.1102(18) 0.34(2) Uani 0.60 1 d PDU E 1
H85A H 0.4387 0.3624 0.1468 0.514 Uiso 0.60 1 calc PR E 1
H85B H 0.3282 0.4140 0.1281 0.514 Uiso 0.60 1 calc PR E 1
H85C H 0.4151 0.4526 0.0872 0.514 Uiso 0.60 1 calc PR E 1
C182 C 0.342(2) 0.315(2) 0.1034(19) 0.21(2) Uani 0.40 1 d PD E 2
O91 O 0.0795(4) 0.4256(3) 0.1321(2) 0.0698(12) Uani 1 1 d . . .
C92 C 0.0787(18) 0.4832(13) 0.0737(7) 0.266(10) Uani 1 1 d . . .
H92A H 0.0364 0.4741 0.0496 0.319 Uiso 1 1 calc R . .
H92B H 0.1488 0.4626 0.0474 0.319 Uiso 1 1 calc RD . .
C93 C 0.0376(19) 0.5958(14) 0.0764(11) 0.303(13) Uani 1 1 d D . .
H93 H -0.0306 0.6255 0.1047 0.364 Uiso 1 1 calc R . .
C94 C 0.130(2) 0.589(2) 0.0990(15) 0.413(19) Uani 1 1 d DU . .
H94A H 0.1162 0.5841 0.1476 0.619 Uiso 1 1 calc R . .
H94B H 0.1441 0.6478 0.0781 0.619 Uiso 1 1 calc R . .
H94C H 0.1898 0.5322 0.0856 0.619 Uiso 1 1 calc RD . .
C95 C 0.050(2) 0.6369(19) -0.0028(12) 0.390(16) Uani 1 1 d DU . .
H95A H 0.1226 0.6154 -0.0231 0.585 Uiso 1 1 calc R . .
H95B H 0.0192 0.7079 -0.0100 0.585 Uiso 1 1 calc R . .
H95C H 0.0168 0.6125 -0.0232 0.585 Uiso 1 1 calc R . .
O101 O -0.0576(2) -0.0171(2) 0.47636(16) 0.0409(8) Uani 1 1 d . . .
C102 C -0.1508(6) -0.0161(6) 0.4653(4) 0.078(2) Uani 1 1 d . . .
H10A H -0.1922 -0.0307 0.5090 0.094 Uiso 1 1 calc R . .
H10B H -0.1906 0.0499 0.4441 0.094 Uiso 1 1 calc R . .
C103 C -0.1323(10) -0.0853(13) 0.4235(6) 0.167(6) Uani 1 1 d . . .
H103 H -0.1087 -0.1490 0.4537 0.201 Uiso 1 1 calc R . .
C104 C -0.0517(11) -0.0997(13) 0.3649(8) 0.201(7) Uani 1 1 d . . .
H10C H -0.0746 -0.0477 0.3278 0.301 Uiso 1 1 calc R . .
H10D H -0.0341 -0.1623 0.3527 0.301 Uiso 1 1 calc R . .
H10E H 0.0081 -0.0986 0.3747 0.301 Uiso 1 1 calc R . .
C105 C -0.2280(9) -0.0818(13) 0.4076(7) 0.210(8) Uani 1 1 d . . .
H10F H -0.2812 -0.0747 0.4478 0.315 Uiso 1 1 calc R . .
H10G H -0.2123 -0.1419 0.3925 0.315 Uiso 1 1 calc R . .
H10H H -0.2516 -0.0265 0.3725 0.315 Uiso 1 1 calc R . .
O111 O -0.1338(3) 0.1651(3) 0.50885(19) 0.0561(10) Uani 1 1 d . . .
C112 C -0.1871(11) 0.2584(9) 0.5124(8) 0.241(10) Uani 1 1 d D F 1
H11A H -0.1844 0.2929 0.4657 0.290 Uiso 1 1 calc R F 1
H11B H -0.1483 0.2779 0.5327 0.290 Uiso 1 1 calc R F 1
C113 C -0.2936(9) 0.3002(9) 0.5462(9) 0.186(6) Uani 1 1 d D F 1
H113 H -0.3065 0.2521 0.5857 0.223 Uiso 1 1 calc R F 1
C114 C -0.355(2) 0.310(2) 0.4904(16) 0.42(2) Uani 1 1 d U F 1
H11C H -0.4284 0.3351 0.5087 0.633 Uiso 1 1 calc R F 1
H11D H -0.3338 0.2466 0.4784 0.633 Uiso 1 1 calc R F 1
H11E H -0.3411 0.3552 0.4506 0.633 Uiso 1 1 calc R F 1
C115 C -0.339(2) 0.3988(17) 0.5670(14) 0.423(19) Uani 1 1 d DU F 1
H11F H -0.3402 0.4486 0.5272 0.635 Uiso 1 1 calc R F 1
H11G H -0.2979 0.4001 0.5952 0.635 Uiso 1 1 calc R F 1
H11H H -0.4085 0.4114 0.5920 0.635 Uiso 1 1 calc R F 1

loop_
_atom_site_aniso_label
_atom_site_aniso_U_11
_atom_site_aniso_U_22
_atom_site_aniso_U_33
_atom_site_aniso_U_23
_atom_site_aniso_U_13
_atom_site_aniso_U_12
Ti1 0.0502(5) 0.0302(5) 0.0422(5) -0.0019(4) -0.0129(4) -0.0202(4)
Ti2 0.0382(5) 0.0318(5) 0.0432(5) -0.0052(4) -0.0098(4) -0.0128(4)
Ti3 0.0439(5) 0.0346(5) 0.0449(5) 0.0011(4) -0.0186(4) -0.0143(4)
Ti4 0.0665(6) 0.0486(6) 0.0408(6) -0.0054(4) -0.0143(5) -0.0269(5)
Ti5 0.0662(6) 0.0355(5) 0.0475(6) 0.0047(4) -0.0182(5) -0.0217(5)
Ti6 0.0510(6) 0.0510(6) 0.0476(6) -0.0026(5) -0.0076(4) -0.0289(5)
Ti7 0.0432(5) 0.0312(5) 0.0413(5) -0.0006(4) -0.0103(4) -0.0161(4)
O1 0.0474(19) 0.0334(18) 0.043(2) -0.0050(15) -0.0165(15) -0.0156(15)
O2 0.0435(18) 0.0355(18) 0.0401(19) -0.0024(15) -0.0119(15) -0.0187(15)
O3 0.0469(19) 0.0312(18) 0.045(2) -0.0011(15) -0.0130(15) -0.0136(15)
O4 0.066(2) 0.037(2) 0.046(2) 0.0018(16) -0.0243(18) -0.0183(18)
O5 0.050(2) 0.054(2) 0.044(2) -0.0131(17) -0.0037(16) -0.0249(18)
O6 0.059(2) 0.039(2) 0.053(2) 0.0006(17) -0.0172(17) -0.0248(18)
O7 0.0404(18) 0.0318(18) 0.047(2) -0.0009(15) -0.0125(15) -0.0137(15)
O8 0.051(2) 0.0346(19) 0.042(2) -0.0011(15) -0.0100(16) -0.0192(16)
O9 0.0463(19) 0.0346(19) 0.046(2) 0.0021(15) -0.0125(16) -0.0155(16)
O11 0.093(3) 0.036(2) 0.069(3) 0.000(2) -0.029(2) -0.025(2)
O12 0.083(3) 0.038(2) 0.058(2) -0.0097(19) -0.019(2) -0.022(2)
C13 0.085(5) 0.044(4) 0.075(5) -0.009(3) -0.017(4) -0.029(3)
C14 0.143(8) 0.044(4) 0.096(6) -0.020(4) -0.032(6) -0.021(5)
C15 0.41(7) 0.10(2) 0.09(2) 0.020(18) 0.09(3) 0.12(3)
C16 0.29(4) 0.074(17) 0.32(5) -0.10(3) -0.21(4) 0.00(2)
C17 0.33(5) 0.033(12) 0.087(17) -0.026(11) -0.05(2) 0.05(2)
C18 0.42(4) 0.46(5) 0.43(5) -0.07(3) -0.15(3) -0.16(3)
C215 0.24(4) 0.24(5) 0.30(5) -0.21(4) -0.18(4) 0.16(3)
C216 0.53(8) 0.067(18) 0.11(2) -0.063(17) -0.12(3) 0.07(3)
C217 0.47(9) 0.06(2) 0.24(5) -0.05(2) 0.10(5) -0.13(4)
O21 0.062(2) 0.039(2) 0.068(3) -0.0128(19) -0.017(2) -0.0145(18)
O22 0.083(3) 0.057(3) 0.053(3) -0.020(2) -0.012(2) -0.028(2)
C23 0.070(4) 0.048(4) 0.067(4) -0.019(3) -0.011(3) -0.024(3)
C24 0.125(7) 0.061(5) 0.093(6) -0.031(4) -0.026(5) -0.024(5)
C25 0.252(14) 0.103(8) 0.153(10) -0.071(8) -0.072(10) -0.028(9)
C26 0.35(2) 0.103(10) 0.257(18) -0.064(11) 0.021(16) -0.127(14)
C27 0.21(2) 0.132(16) 0.58(5) -0.21(2) -0.19(3) 0.065(14)
C28 0.20(2) 0.19(2) 0.33(3) -0.09(2) -0.036(19) 0.029(16)
O31 0.054(2) 0.048(2) 0.076(3) 0.007(2) -0.027(2) -0.0153(19)
O32 0.073(3) 0.043(2) 0.075(3) 0.009(2) -0.033(2) -0.014(2)
C33 0.075(4) 0.054(4) 0.069(4) -0.006(3) -0.034(4) -0.010(4)
C34 0.072(5) 0.066(5) 0.162(9) 0.008(5) -0.059(6) -0.008(4)
C35 0.110(9) 0.25(2) 0.242(19) 0.007(16) 0.015(11) 0.059(11)
C36 0.131(9) 0.065(7) 0.39(2) 0.065(10) -0.116(12) -0.001(6)
C37 0.156(13) 0.137(13) 0.55(4) 0.004(19) -0.22(2) -0.020(11)
C38 0.40(3) 0.50(3) 0.38(3) -0.05(2) -0.25(2) -0.14(2)
O41 0.047(2) 0.040(2) 0.076(3) -0.0073(19) -0.0185(19) -0.0107(17)
O42 0.044(2) 0.067(3) 0.073(3) -0.006(2) -0.0090(19) -0.025(2)
C43 0.039(3) 0.054(4) 0.066(4) -0.018(3) -0.006(3) -0.013(3)
C44 0.046(4) 0.071(5) 0.105(6) -0.016(4) -0.024(4) -0.014(3)
C45 0.176(13) 0.078(8) 0.73(4) -0.110(16) -0.29(2) 0.044(8)
C46 0.11(2) 0.32(6) 0.22(4) 0.18(4) -0.10(2) -0.09(3)
C47 0.045(5) 0.217(16) 0.303(19) 0.093(14) -0.019(8) -0.013(7)
C48 0.182(15) 0.185(15) 0.191(15) -0.074(12) -0.100(12) -0.014(12)
C146 0.094(19) 0.19(3) 0.20(3) -0.06(3) -0.082(19) 0.05(2)
O51 0.063(2) 0.064(3) 0.069(3) -0.007(2) -0.030(2) -0.031(2)
O52 0.085(3) 0.075(3) 0.059(3) -0.010(2) -0.030(2) -0.043(3)
C53 0.078(5) 0.056(4) 0.078(5) 0.000(3) -0.040(4) -0.030(3)
C54 0.114(7) 0.114(7) 0.109(7) -0.038(6) -0.043(5) -0.058(6)
C55 0.33(2) 0.38(3) 0.52(3) -0.18(2) -0.13(2) -0.21(2)
C56 0.289(19) 0.40(3) 0.147(12) 0.003(14) -0.125(12) -0.23(2)
C57 0.147(10) 0.277(18) 0.173(12) -0.054(11) -0.054(9) -0.131(12)
C58 0.48(5) 0.37(4) 0.43(5) -0.17(3) 0.05(4) -0.31(4)
O61 0.069(3) 0.059(3) 0.060(3) -0.009(2) -0.021(2) -0.035(2)
O62 0.060(2) 0.075(3) 0.066(3) -0.012(2) -0.011(2) -0.042(2)
C63 0.068(4) 0.055(4) 0.070(4) 0.003(3) -0.025(3) -0.036(3)
C64 0.090(5) 0.108(7) 0.102(6) -0.027(5) -0.023(4) -0.065(5)
C65 0.263(16) 0.48(3) 0.093(8) -0.044(12) -0.038(9) -0.29(2)
C66 0.087(7) 0.267(17) 0.308(17) -0.164(15) -0.056(9) -0.060(9)
C67 0.37(3) 0.108(12) 0.45(4) -0.016(16) -0.28(3) -0.100(16)
C68 0.234(19) 0.148(15) 0.34(3) -0.028(16) -0.073(18) -0.087(15)
O71 0.104(3) 0.089(4) 0.039(2) -0.005(2) -0.006(2) -0.046(3)
C72 0.47(3) 0.64(5) 0.138(14) -0.13(2) 0.095(19) -0.44(4)
C73 0.225(18) 0.37(3) 0.121(12) -0.124(17) 0.075(12) -0.09(2)
C74 0.42(4) 0.45(4) 0.44(4) -0.11(3) -0.09(3) -0.18(3)
C75 0.35(3) 0.41(4) 0.34(3) -0.06(3) -0.06(3) -0.10(3)
C174 0.36(6) 0.32(6) 0.16(3) -0.05(4) -0.06(4) -0.25(6)
O81 0.087(3) 0.083(3) 0.056(3) -0.001(2) 0.004(2) -0.058(3)
C82 0.20(2) 0.27(3) 0.16(2) -0.06(2) 0.060(19) -0.07(2)
C83 0.35(3) 0.24(3) 0.34(3) -0.01(2) 0.15(3) -0.25(3)
C84 0.37(4) 0.43(4) 0.40(4) -0.09(3) -0.05(3) -0.15(3)
C85 0.35(3) 0.37(4) 0.32(3) -0.01(3) -0.04(2) -0.18(3)
C182 0.15(3) 0.18(3) 0.27(4) 0.11(3) -0.07(3) -0.10(3)
O91 0.101(3) 0.059(3) 0.053(3) 0.019(2) -0.025(2) -0.044(3)
C92 0.45(3) 0.218(19) 0.138(13) 0.088(13) -0.091(16) -0.18(2)
C93 0.42(3) 0.187(18) 0.28(2) 0.178(18) -0.18(2) -0.15(2)
C94 0.44(3) 0.46(3) 0.43(3) -0.13(2) -0.09(2) -0.23(2)
C95 0.39(3) 0.27(2) 0.41(3) 0.09(2) -0.09(2) -0.114(19)
O101 0.0454(18) 0.0393(19) 0.046(2) 0.0022(15) -0.0193(15) -0.0228(16)
C102 0.098(5) 0.080(5) 0.080(5) 0.017(4) -0.041(4) -0.058(4)
C103 0.178(11) 0.310(19) 0.118(9) -0.087(11) -0.001(8) -0.176(13)
C104 0.176(12) 0.27(2) 0.211(16) -0.133(15) -0.038(12) -0.087(13)
C105 0.145(10) 0.36(2) 0.237(15) -0.155(15) -0.027(10) -0.149(13)
O111 0.055(2) 0.039(2) 0.059(2) -0.0071(18) -0.0084(18) -0.0071(18)
C112 0.213(14) 0.085(8) 0.220(15) -0.004(9) 0.095(12) 0.032(9)
C113 0.119(9) 0.096(9) 0.249(17) -0.049(10) 0.030(10) 0.013(7)
C114 0.32(3) 0.49(4) 0.51(4) 0.13(3) -0.21(3) -0.24(3)
C115 0.35(3) 0.31(3) 0.45(4) -0.16(3) 0.12(3) -0.05(2)

loop_
_atom_type_symbol
_atom_type_description
_atom_type_scat_dispersion_real
_atom_type_scat_dispersion_imag
_atom_type_scat_source
C C 0.0033 0.0016 'International Tables Vol C Tables 4.2.6.8 and 6.1.1.4'
H H 0.0000 0.0000 'International Tables Vol C Tables 4.2.6.8 and 6.1.1.4'
O O 0.0106 0.0060 'International Tables Vol C Tables 4.2.6.8 and 6.1.1.4'
Ti Ti 0.2776 0.4457 'International Tables Vol C Tables 4.2.6.8 and 6.1.1.4'

loop_
_geom_angle_atom_site_label_1
_geom_angle_atom_site_label_2
_geom_angle_atom_site_label_3
_geom_angle
_geom_angle_site_symmetry_1
_geom_angle_site_symmetry_3
O8 Ti1 O2 93.64(15) . .
O8 Ti1 O3 93.13(15) . .
O2 Ti1 O3 104.27(14) . .
O8 Ti1 O12 103.20(16) . .
O2 Ti1 O12 159.73(15) . .
O3 Ti1 O12 86.20(15) . .
O8 Ti1 O61 105.78(16) . .
O2 Ti1 O61 86.26(15) . .
O3 Ti1 O61 157.84(15) . .
O12 Ti1 O61 78.43(17) . .
O8 Ti1 O6 161.17(14) . .
O2 Ti1 O6 75.38(13) . .
O3 Ti1 O6 75.30(13) . .
O12 Ti1 O6 91.00(15) . .
O61 Ti1 O6 88.98(14) . .
O8 Ti1 Ti5 133.69(11) . .
O2 Ti1 Ti5 97.28(10) . .
O3 Ti1 Ti5 40.56(10) . .
O12 Ti1 Ti5 79.27(12) . .
O61 Ti1 Ti5 119.72(12) . .
O6 Ti1 Ti5 36.61(9) . .
O8 Ti1 Ti6 133.72(12) . .
O2 Ti1 Ti6 40.10(10) . .
O3 Ti1 Ti6 97.17(10) . .
O12 Ti1 Ti6 122.38(12) . .
O61 Ti1 Ti6 78.21(12) . .
O6 Ti1 Ti6 37.04(9) . .
Ti5 Ti1 Ti6 68.46(3) . .
O8 Ti1 Ti7 25.55(11) . .
O2 Ti1 Ti7 77.97(10) . .
O3 Ti1 Ti7 77.77(10) . .
O12 Ti1 Ti7 121.69(12) . .
O61 Ti1 Ti7 123.96(12) . .
O6 Ti1 Ti7 135.63(9) . .
Ti5 Ti1 Ti7 115.49(3) . .
Ti6 Ti1 Ti7 115.13(3) . .
O7 Ti2 O1 93.09(14) . .
O7 Ti2 O2 92.56(14) . .
O1 Ti2 O2 105.21(14) . .
O7 Ti2 O21 103.61(16) . .
O1 Ti2 O21 86.75(15) . .
O2 Ti2 O21 159.44(15) . .
O7 Ti2 O41 102.97(15) . .
O1 Ti2 O41 160.27(16) . .
O2 Ti2 O41 85.67(14) . .
O21 Ti2 O41 78.46(15) . .
O7 Ti2 O5 162.49(14) . .
O1 Ti2 O5 76.90(14) . .
O2 Ti2 O5 76.61(13) . .
O21 Ti2 O5 90.29(15) . .
O41 Ti2 O5 90.06(15) . .
O7 Ti2 Ti6 133.73(11) . .
O1 Ti2 Ti6 98.54(10) . .
O2 Ti2 Ti6 41.17(10) . .
O21 Ti2 Ti6 121.56(12) . .
O41 Ti2 Ti6 78.65(11) . .
O5 Ti2 Ti6 37.13(9) . .
O7 Ti2 Ti4 133.97(11) . .
O1 Ti2 Ti4 40.89(10) . .
O2 Ti2 Ti4 98.63(10) . .
O21 Ti2 Ti4 79.31(12) . .
O41 Ti2 Ti4 122.22(12) . .
O5 Ti2 Ti4 37.73(9) . .
Ti6 Ti2 Ti4 69.33(3) . .
O7 Ti2 Ti7 25.53(10) . .
O1 Ti2 Ti7 77.37(10) . .
O2 Ti2 Ti7 77.65(10) . .
O21 Ti2 Ti7 121.90(12) . .
O41 Ti2 Ti7 121.60(12) . .
O5 Ti2 Ti7 136.98(10) . .
Ti6 Ti2 Ti7 115.97(3) . .
Ti4 Ti2 Ti7 115.50(4) . .
O9 Ti3 O3 93.26(15) . .
O9 Ti3 O1 93.42(15) . .
O3 Ti3 O1 103.85(14) . .
O9 Ti3 O31 104.66(16) . .
O3 Ti3 O31 87.19(16) . .
O1 Ti3 O31 158.33(16) . .
O9 Ti3 O51 104.67(16) . .
O3 Ti3 O51 159.34(16) . .
O1 Ti3 O51 85.51(15) . .
O31 Ti3 O51 78.51(17) . .
O9 Ti3 O4 160.79(14) . .
O3 Ti3 O4 75.46(13) . .
O1 Ti3 O4 74.75(14) . .
O31 Ti3 O4 90.48(15) . .
O51 Ti3 O4 89.70(15) . .
O9 Ti3 Ti4 134.04(11) . .
O3 Ti3 Ti4 97.17(11) . .
O1 Ti3 Ti4 40.63(10) . .
O31 Ti3 Ti4 120.41(13) . .
O51 Ti3 Ti4 77.82(12) . .
O4 Ti3 Ti4 36.10(9) . .
O9 Ti3 Ti5 133.52(11) . .
O3 Ti3 Ti5 40.28(10) . .
O1 Ti3 Ti5 96.89(10) . .
O31 Ti3 Ti5 79.39(12) . .
O51 Ti3 Ti5 121.21(12) . .
O4 Ti3 Ti5 37.08(9) . .
Ti4 Ti3 Ti5 68.25(3) . .
O9 Ti3 Ti7 25.39(11) . .
O3 Ti3 Ti7 77.94(10) . .
O1 Ti3 Ti7 77.75(10) . .
O31 Ti3 Ti7 123.28(13) . .
O51 Ti3 Ti7 122.42(12) . .
O4 Ti3 Ti7 135.40(9) . .
Ti4 Ti3 Ti7 115.64(4) . .
Ti5 Ti3 Ti7 115.33(3) . .
O71 Ti4 O4 102.7(2) . .
O71 Ti4 O5 98.45(19) . .
O4 Ti4 O5 101.41(16) . .
O71 Ti4 O52 97.2(2) . .
O4 Ti4 O52 88.52(17) . .
O5 Ti4 O52 159.12(17) . .
O71 Ti4 O1 176.18(18) . .
O4 Ti4 O1 78.79(14) . .
O5 Ti4 O1 77.77(13) . .
O52 Ti4 O1 86.36(15) . .
O71 Ti4 O22 93.7(2) . .
O4 Ti4 O22 160.51(17) . .
O5 Ti4 O22 86.29(16) . .
O52 Ti4 O22 78.94(18) . .
O1 Ti4 O22 85.51(15) . .
O71 Ti4 Ti2 139.89(17) . .
O4 Ti4 Ti2 97.54(11) . .
O5 Ti4 Ti2 43.19(10) . .
O52 Ti4 Ti2 117.79(13) . .
O1 Ti4 Ti2 36.32(9) . .
O22 Ti4 Ti2 75.74(12) . .
O71 Ti4 Ti3 146.05(18) . .
O4 Ti4 Ti3 44.61(11) . .
O5 Ti4 Ti3 97.51(10) . .
O52 Ti4 Ti3 76.62(13) . .
O1 Ti4 Ti3 36.29(9) . .
O22 Ti4 Ti3 117.07(12) . .
Ti2 Ti4 Ti3 66.76(3) . .
O91 Ti5 O6 101.82(19) . .
O91 Ti5 O4 102.01(18) . .
O6 Ti5 O4 101.26(16) . .
O91 Ti5 O11 93.90(19) . .
O6 Ti5 O11 88.65(16) . .
O4 Ti5 O11 158.98(17) . .
O91 Ti5 O3 178.64(19) . .
O6 Ti5 O3 79.06(14) . .
O4 Ti5 O3 78.78(14) . .
O11 Ti5 O3 85.07(15) . .
O91 Ti5 O32 93.14(19) . .
O6 Ti5 O32 161.02(17) . .
O4 Ti5 O32 86.79(16) . .
O11 Ti5 O32 78.63(18) . .
O3 Ti5 O32 85.80(15) . .
O91 Ti5 Ti1 144.03(15) . .
O6 Ti5 Ti1 44.54(11) . .
O4 Ti5 Ti1 97.96(11) . .
O11 Ti5 Ti1 76.07(12) . .
O3 Ti5 Ti1 36.50(9) . .
O32 Ti5 Ti1 117.73(13) . .
O91 Ti5 Ti3 144.35(15) . .
O6 Ti5 Ti3 98.08(11) . .
O4 Ti5 Ti3 44.70(11) . .
O11 Ti5 Ti3 115.98(13) . .
O3 Ti5 Ti3 36.08(9) . .
O32 Ti5 Ti3 75.46(12) . .
Ti1 Ti5 Ti3 66.82(3) . .
O81 Ti6 O5 102.12(18) . .
O81 Ti6 O6 100.7(2) . .
O5 Ti6 O6 101.59(15) . .
O81 Ti6 O62 93.12(18) . .
O5 Ti6 O62 160.60(17) . .
O6 Ti6 O62 87.09(16) . .
O81 Ti6 O2 179.02(18) . .
O5 Ti6 O2 78.67(14) . .
O6 Ti6 O2 78.56(14) . .
O62 Ti6 O2 86.23(14) . .
O81 Ti6 O42 95.5(2) . .
O5 Ti6 O42 88.12(17) . .
O6 Ti6 O42 158.85(17) . .
O62 Ti6 O42 78.43(17) . .
O2 Ti6 O42 85.11(15) . .
O81 Ti6 Ti2 144.01(15) . .
O5 Ti6 Ti2 43.51(11) . .
O6 Ti6 Ti2 97.63(11) . .
O62 Ti6 Ti2 118.63(12) . .
O2 Ti6 Ti2 36.91(9) . .
O42 Ti6 Ti2 76.43(11) . .
O81 Ti6 Ti1 142.97(17) . .
O5 Ti6 Ti1 97.66(10) . .
O6 Ti6 Ti1 44.27(11) . .
O62 Ti6 Ti1 76.37(12) . .
O2 Ti6 Ti1 36.13(9) . .
O42 Ti6 Ti1 116.30(12) . .
Ti2 Ti6 Ti1 66.85(3) . .
O9 Ti7 O7 98.71(15) . .
O9 Ti7 O8 97.68(15) . .
O7 Ti7 O8 98.00(15) . .
O9 Ti7 O101 93.08(14) . .
O7 Ti7 O101 93.27(14) . .
O8 Ti7 O101 163.03(14) . .
O9 Ti7 O101 164.97(14) . 2_556
O7 Ti7 O101 91.09(14) . 2_556
O8 Ti7 O101 92.16(14) . 2_556
O101 Ti7 O101 74.91(14) . 2_556
O9 Ti7 O111 87.73(15) . .
O7 Ti7 O111 170.55(15) . .
O8 Ti7 O111 87.91(15) . .
O101 Ti7 O111 79.41(14) . .
O101 Ti7 O111 81.28(14) 2_556 .
O9 Ti7 Ti7 130.09(11) . 2_556
O7 Ti7 Ti7 92.74(11) . 2_556
O8 Ti7 Ti7 128.63(11) . 2_556
O101 Ti7 Ti7 37.60(9) . 2_556
O101 Ti7 Ti7 37.31(9) 2_556 2_556
O111 Ti7 Ti7 77.81(11) . 2_556
O9 Ti7 Ti3 24.14(10) . .
O7 Ti7 Ti3 82.70(11) . .
O8 Ti7 Ti3 82.16(11) . .
O101 Ti7 Ti3 111.97(9) . .
O101 Ti7 Ti3 170.88(10) 2_556 .
O111 Ti7 Ti3 105.51(11) . .
Ti7 Ti7 Ti3 149.19(5) 2_556 .
O9 Ti7 Ti1 82.36(10) . .
O7 Ti7 Ti1 82.24(10) . .
O8 Ti7 Ti1 23.97(10) . .
O101 Ti7 Ti1 173.01(10) . .
O101 Ti7 Ti1 110.40(9) 2_556 .
O111 Ti7 Ti1 105.60(11) . .
Ti7 Ti7 Ti1 147.50(5) 2_556 .
Ti3 Ti7 Ti1 62.26(3) . .
O9 Ti7 Ti2 82.34(11) . .
O7 Ti7 Ti2 24.58(10) . .
O8 Ti7 Ti2 82.17(11) . .
O101 Ti7 Ti2 112.38(10) . .
O101 Ti7 Ti2 110.37(10) 2_556 .
O111 Ti7 Ti2 164.87(11) . .
Ti7 Ti7 Ti2 117.32(4) 2_556 .
Ti3 Ti7 Ti2 61.92(3) . .
Ti1 Ti7 Ti2 61.88(3) . .
Ti2 O1 Ti3 129.85(17) . .
Ti2 O1 Ti4 102.79(15) . .
Ti3 O1 Ti4 103.09(15) . .
Ti2 O2 Ti1 128.99(17) . .
Ti2 O2 Ti6 101.92(15) . .
Ti1 O2 Ti6 103.77(15) . .
Ti3 O3 Ti1 129.76(18) . .
Ti3 O3 Ti5 103.64(15) . .
Ti1 O3 Ti5 102.94(15) . .
Ti4 O4 Ti5 136.9(2) . .
Ti4 O4 Ti3 99.29(15) . .
Ti5 O4 Ti3 98.22(15) . .
Ti6 O5 Ti4 134.9(2) . .
Ti6 O5 Ti2 99.36(15) . .
Ti4 O5 Ti2 99.08(14) . .
Ti5 O6 Ti6 136.1(2) . .
Ti5 O6 Ti1 98.86(15) . .
Ti6 O6 Ti1 98.69(15) . .
Ti2 O7 Ti7 129.90(18) . .
Ti1 O8 Ti7 130.49(19) . .
Ti3 O9 Ti7 130.47(19) . .
C13 O11 Ti5 131.5(4) . .
C13 O12 Ti1 129.4(4) . .
O11 C13 O12 123.1(6) . .
O11 C13 C14 119.2(6) . .
O12 C13 C14 117.6(6) . .
C216 C14 C17 133.4(18) . .
C216 C14 C13 113.7(14) . .
C17 C14 C13 112.6(13) . .
C216 C14 C217 126(3) . .
C17 C14 C217 32(3) . .
C13 C14 C217 104.7(15) . .
C216 C14 C215 98(2) . .
C17 C14 C215 74(2) . .
C13 C14 C215 104.7(14) . .
C217 C14 C215 106(2) . .
C216 C14 C16 53(2) . .
C17 C14 C16 110(2) . .
C13 C14 C16 104.2(11) . .
C217 C14 C16 83(2) . .
C215 C14 C16 146.1(17) . .
C216 C14 C15 71(2) . .
C17 C14 C15 103.3(19) . .
C13 C14 C15 103.4(14) . .
C217 C14 C15 134(2) . .
C215 C14 C15 31.0(17) . .
C16 C14 C15 124(2) . .
C18 C16 C14 91(2) . .
C23 O21 Ti2 128.7(4) . .
C23 O22 Ti4 131.4(4) . .
O22 C23 O21 124.4(5) . .
O22 C23 C24 119.3(6) . .
O21 C23 C24 116.3(6) . .
C27 C24 C23 111.2(8) . .
C27 C24 C25 120.3(12) . .
C23 C24 C25 112.0(7) . .
C27 C24 C26 97.6(13) . .
C23 C24 C26 107.5(7) . .
C25 C24 C26 106.4(10) . .
C24 C27 C28 102(2) . .
C33 O31 Ti3 129.2(4) . .
C33 O32 Ti5 130.9(4) . .
O31 C33 O32 124.5(6) . .
O31 C33 C34 117.7(7) . .
O32 C33 C34 117.8(6) . .
C37 C34 C36 119.4(11) . .
C37 C34 C33 110.3(9) . .
C36 C34 C33 110.4(7) . .
C37 C34 C35 102.6(13) . .
C36 C34 C35 107.3(12) . .
C33 C34 C35 105.6(8) . .
C34 C37 C38 92.1(12) . .
C43 O41 Ti2 129.9(4) . .
C43 O42 Ti6 131.5(4) . .
O42 C43 O41 122.7(5) . .
O42 C43 C44 119.4(5) . .
O41 C43 C44 117.9(6) . .
C146 C44 C43 107.6(11) . .
C146 C44 C45 126.1(18) . .
C43 C44 C45 109.6(7) . .
C146 C44 C47 90.1(16) . .
C43 C44 C47 112.8(7) . .
C45 C44 C47 109.2(12) . .
C146 C44 C46 42.1(18) . .
C43 C44 C46 106.8(13) . .
C45 C44 C46 90.0(14) . .
C47 C44 C46 125.6(15) . .
C44 C46 C48 110.5(18) . .
C53 O51 Ti3 129.6(4) . .
C53 O52 Ti4 131.7(4) . .
O52 C53 O51 123.6(5) . .
O52 C53 C54 118.3(7) . .
O51 C53 C54 118.1(7) . .
C55 C54 C53 109.7(10) . .
C55 C54 C57 123.3(11) . .
C53 C54 C57 111.0(7) . .
C55 C54 C56 88.7(9) . .
C53 C54 C56 108.2(7) . .
C57 C54 C56 113.5(9) . .
C54 C55 C58 95.8(14) . .
C63 O61 Ti1 129.5(4) . .
C63 O62 Ti6 131.8(4) . .
O62 C63 O61 123.7(5) . .
O62 C63 C64 119.1(6) . .
O61 C63 C64 117.2(6) . .
C67 C64 C66 116.2(12) . .
C67 C64 C65 99.0(12) . .
C66 C64 C65 111.2(11) . .
C67 C64 C63 109.3(9) . .
C66 C64 C63 111.1(7) . .
C65 C64 C63 109.4(6) . .
C64 C67 C68 117.6(16) . .
C72 O71 Ti4 153.6(12) . .
C73 C72 O71 126.0(18) . .
C72 C73 C75 141(3) . .
C72 C73 C174 123(2) . .
C75 C73 C174 94(3) . .
C72 C73 C74 97(3) . .
C75 C73 C74 90.1(18) . .
C174 C73 C74 64(3) . .
C182 O81 C82 66.9(12) . .
C182 O81 Ti6 137.2(13) . .
C82 O81 Ti6 149.1(11) . .
C83 C82 O81 108.8(15) . .
C84 C83 C82 91(2) . .
C84 C83 C85 88.6(19) . .
C82 C83 C85 95(2) . .
C92 O91 Ti5 163.8(11) . .
O91 C92 C93 115.5(15) . .
C94 C93 C92 95.9(17) . .
C94 C93 C95 107(2) . .
C92 C93 C95 99.0(19) . .
C102 O101 Ti7 127.3(3) . .
C102 O101 Ti7 122.6(3) . 2_556
Ti7 O101 Ti7 105.09(14) . 2_556
C103 C102 O101 113.7(7) . .
C104 C103 C102 120.9(10) . .
C104 C103 C105 109.9(9) . .
C102 C103 C105 114.9(12) . .
C112 O111 Ti7 132.7(6) . .
O111 C112 C113 125.2(13) . .
C112 C113 C115 121.7(16) . .
C112 C113 C114 102.4(16) . .
C115 C113 C114 105.9(17) . .

loop_
_geom_bond_atom_site_label_1
_geom_bond_atom_site_label_2
_geom_bond_distance
_geom_bond_site_symmetry_2
Ti1 O8 1.777(3) .
Ti1 O2 1.903(3) .
Ti1 O3 1.903(3) .
Ti1 O12 2.028(4) .
Ti1 O61 2.050(4) .
Ti1 O6 2.213(4) .
Ti1 Ti5 3.1182(13) .
Ti1 Ti6 3.1344(13) .
Ti1 Ti7 3.3273(12) .
Ti2 O7 1.812(3) .
Ti2 O1 1.889(3) .
Ti2 O2 1.896(3) .
Ti2 O21 2.030(4) .
Ti2 O41 2.053(4) .
Ti2 O5 2.156(4) .
Ti2 Ti6 3.0892(12) .
Ti2 Ti4 3.1101(13) .
Ti2 Ti7 3.3418(13) .
Ti3 O9 1.787(3) .
Ti3 O3 1.895(3) .
Ti3 O1 1.898(3) .
Ti3 O31 2.025(4) .
Ti3 O51 2.059(4) .
Ti3 O4 2.222(4) .
Ti3 Ti4 3.1231(14) .
Ti3 Ti5 3.1271(13) .
Ti3 Ti7 3.3243(13) .
Ti4 O71 1.753(4) .
Ti4 O4 1.865(4) .
Ti4 O5 1.927(4) .
Ti4 O52 2.049(4) .
Ti4 O1 2.088(3) .
Ti4 O22 2.093(4) .
Ti5 O91 1.757(4) .
Ti5 O6 1.882(4) .
Ti5 O4 1.905(4) .
Ti5 O11 2.075(4) .
Ti5 O3 2.080(3) .
Ti5 O32 2.099(4) .
Ti6 O81 1.770(4) .
Ti6 O5 1.890(3) .
Ti6 O6 1.910(4) .
Ti6 O62 2.077(4) .
Ti6 O2 2.079(3) .
Ti6 O42 2.079(4) .
Ti7 O9 1.874(3) .
Ti7 O7 1.877(3) .
Ti7 O8 1.887(3) .
Ti7 O101 2.015(3) .
Ti7 O101 2.029(3) 2_556
Ti7 O111 2.202(4) .
Ti7 Ti7 3.2104(17) 2_556
O11 C13 1.269(8) .
O12 C13 1.285(7) .
C13 C14 1.495(9) .
C14 C216 1.38(3) .
C14 C17 1.46(3) .
C14 C217 1.52(3) .
C14 C215 1.60(2) .
C14 C16 1.61(3) .
C14 C15 1.65(3) .
C16 C18 1.45(3) .
O21 C23 1.274(7) .
O22 C23 1.241(7) .
C23 C24 1.521(9) .
C24 C27 1.422(19) .
C24 C25 1.550(12) .
C24 C26 1.603(15) .
C27 C28 1.494(17) .
O31 C33 1.261(8) .
O32 C33 1.263(8) .
C33 C34 1.516(10) .
C34 C37 1.461(19) .
C34 C36 1.502(13) .
C34 C35 1.627(16) .
C37 C38 1.68(3) .
O41 C43 1.257(6) .
O42 C43 1.251(7) .
C43 C44 1.491(9) .
C44 C146 1.48(2) .
C44 C45 1.493(14) .
C44 C47 1.491(12) .
C44 C46 1.51(2) .
C46 C48 1.61(3) .
O51 C53 1.263(8) .
O52 C53 1.258(8) .
C53 C54 1.502(9) .
C54 C55 1.478(16) .
C54 C57 1.570(13) .
C54 C56 1.571(14) .
C55 C58 1.495(18) .
O61 C63 1.285(7) .
O62 C63 1.245(7) .
C63 C64 1.527(8) .
C64 C67 1.408(16) .
C64 C66 1.481(12) .
C64 C65 1.514(13) .
C67 C68 1.438(15) .
O71 C72 1.387(16) .
C72 C73 1.33(2) .
C73 C75 1.448(18) .
C73 C174 1.464(18) .
C73 C74 1.572(19) .
O81 C182 1.48(2) .
O81 C82 1.55(2) .
C82 C83 1.494(19) .
C83 C84 1.468(19) .
C83 C85 1.513(19) .
O91 C92 1.293(13) .
C92 C93 1.56(3) .
C93 C94 1.514(17) .
C93 C95 1.584(17) .
O101 C102 1.438(7) .
O101 Ti7 2.029(3) 2_556
C102 C103 1.432(13) .
C103 C104 1.422(14) .
C103 C105 1.501(13) .
O111 C112 1.299(12) .
C112 C113 1.441(12) .
C113 C115 1.482(17) .
C113 C114 1.60(3) .

loop_
_geom_torsion_atom_site_label_1
_geom_torsion_atom_site_label_2
_geom_torsion_atom_site_label_3
_geom_torsion_atom_site_label_4
_geom_torsion
_geom_torsion_site_symmetry_1
_geom_torsion_site_symmetry_4
O7 Ti2 Ti4 O71 178.1(3) . .
O1 Ti2 Ti4 O71 179.3(3) . .
O2 Ti2 Ti4 O71 76.0(3) . .
O21 Ti2 Ti4 O71 -83.3(3) . .
O41 Ti2 Ti4 O71 -14.3(3) . .
O5 Ti2 Ti4 O71 21.4(3) . .
Ti6 Ti2 Ti4 O71 46.6(3) . .
Ti7 Ti2 Ti4 O71 156.4(3) . .
O7 Ti2 Ti4 O4 58.05(19) . .
O1 Ti2 Ti4 O4 59.26(18) . .
O2 Ti2 Ti4 O4 -44.03(16) . .
O21 Ti2 Ti4 O4 156.72(16) . .
O41 Ti2 Ti4 O4 -134.35(17) . .
O5 Ti2 Ti4 O4 -98.7(2) . .
Ti6 Ti2 Ti4 O4 -73.45(12) . .
Ti7 Ti2 Ti4 O4 36.34(12) . .
O7 Ti2 Ti4 O5 156.7(2) . .
O1 Ti2 Ti4 O5 157.9(2) . .
O2 Ti2 Ti4 O5 54.63(18) . .
O21 Ti2 Ti4 O5 -104.61(19) . .
O41 Ti2 Ti4 O5 -35.7(2) . .
Ti6 Ti2 Ti4 O5 25.21(16) . .
Ti7 Ti2 Ti4 O5 135.00(16) . .
O7 Ti2 Ti4 O52 -34.3(2) . .
O1 Ti2 Ti4 O52 -33.0(2) . .
O2 Ti2 Ti4 O52 -136.34(18) . .
O21 Ti2 Ti4 O52 64.41(19) . .
O41 Ti2 Ti4 O52 133.3(2) . .
O5 Ti2 Ti4 O52 169.0(2) . .
Ti6 Ti2 Ti4 O52 -165.76(16) . .
Ti7 Ti2 Ti4 O52 -55.97(16) . .
O7 Ti2 Ti4 O1 -1.2(2) . .
O2 Ti2 Ti4 O1 -103.29(18) . .
O21 Ti2 Ti4 O1 97.46(18) . .
O41 Ti2 Ti4 O1 166.39(19) . .
O5 Ti2 Ti4 O1 -157.9(2) . .
Ti6 Ti2 Ti4 O1 -132.71(15) . .
Ti7 Ti2 Ti4 O1 -22.92(15) . .
O7 Ti2 Ti4 O22 -103.30(19) . .
O1 Ti2 Ti4 O22 -102.10(19) . .
O2 Ti2 Ti4 O22 154.61(16) . .
O21 Ti2 Ti4 O22 -4.63(16) . .
O41 Ti2 Ti4 O22 64.30(17) . .
O5 Ti2 Ti4 O22 100.0(2) . .
Ti6 Ti2 Ti4 O22 125.19(12) . .
Ti7 Ti2 Ti4 O22 -125.02(12) . .
O7 Ti2 Ti4 Ti3 25.02(15) . .
O1 Ti2 Ti4 Ti3 26.23(15) . .
O2 Ti2 Ti4 Ti3 -77.07(10) . .
O21 Ti2 Ti4 Ti3 123.69(11) . .
O41 Ti2 Ti4 Ti3 -167.38(13) . .
O5 Ti2 Ti4 Ti3 -131.70(16) . .
Ti6 Ti2 Ti4 Ti3 -106.49(3) . .
Ti7 Ti2 Ti4 Ti3 3.30(3) . .
O9 Ti3 Ti4 O71 -173.4(3) . .
O3 Ti3 Ti4 O71 -71.8(3) . .
O1 Ti3 Ti4 O71 -174.7(3) . .
O31 Ti3 Ti4 O71 19.2(3) . .
O51 Ti3 Ti4 O71 87.9(3) . .
O4 Ti3 Ti4 O71 -18.8(3) . .
Ti5 Ti3 Ti4 O71 -43.2(3) . .
Ti7 Ti3 Ti4 O71 -151.8(3) . .
O9 Ti3 Ti4 O4 -154.6(2) . .
O3 Ti3 Ti4 O4 -52.99(18) . .
O1 Ti3 Ti4 O4 -155.9(2) . .
O31 Ti3 Ti4 O4 38.0(2) . .
O51 Ti3 Ti4 O4 106.67(19) . .
Ti5 Ti3 Ti4 O4 -24.38(15) . .
Ti7 Ti3 Ti4 O4 -133.01(15) . .
O9 Ti3 Ti4 O5 -55.94(19) . .
O3 Ti3 Ti4 O5 45.67(16) . .
O1 Ti3 Ti4 O5 -57.27(18) . .
O31 Ti3 Ti4 O5 136.62(18) . .
O51 Ti3 Ti4 O5 -154.67(17) . .
O4 Ti3 Ti4 O5 98.66(19) . .
Ti5 Ti3 Ti4 O5 74.28(12) . .
Ti7 Ti3 Ti4 O5 -34.35(12) . .
O9 Ti3 Ti4 O52 103.7(2) . .
O3 Ti3 Ti4 O52 -154.72(17) . .
O1 Ti3 Ti4 O52 102.34(19) . .
O31 Ti3 Ti4 O52 -63.77(19) . .
O51 Ti3 Ti4 O52 4.95(18) . .
O4 Ti3 Ti4 O52 -101.7(2) . .
Ti5 Ti3 Ti4 O52 -126.11(14) . .
Ti7 Ti3 Ti4 O52 125.26(14) . .
O9 Ti3 Ti4 O1 1.3(2) . .
O3 Ti3 Ti4 O1 102.95(18) . .
O31 Ti3 Ti4 O1 -166.1(2) . .
O51 Ti3 Ti4 O1 -97.39(19) . .
O4 Ti3 Ti4 O1 155.9(2) . .
Ti5 Ti3 Ti4 O1 131.55(14) . .
Ti7 Ti3 Ti4 O1 22.92(14) . .
O9 Ti3 Ti4 O22 33.7(2) . .
O3 Ti3 Ti4 O22 135.34(17) . .
O1 Ti3 Ti4 O22 32.39(19) . .
O31 Ti3 Ti4 O22 -133.71(19) . .
O51 Ti3 Ti4 O22 -65.00(18) . .
O4 Ti3 Ti4 O22 -171.7(2) . .
Ti5 Ti3 Ti4 O22 163.94(14) . .
Ti7 Ti3 Ti4 O22 55.31(14) . .
O9 Ti3 Ti4 Ti2 -24.91(15) . .
O3 Ti3 Ti4 Ti2 76.70(10) . .
O1 Ti3 Ti4 Ti2 -26.25(14) . .
O31 Ti3 Ti4 Ti2 167.65(14) . .
O51 Ti3 Ti4 Ti2 -123.64(12) . .
O4 Ti3 Ti4 Ti2 129.69(15) . .
Ti5 Ti3 Ti4 Ti2 105.30(3) . .
Ti7 Ti3 Ti4 Ti2 -3.32(3) . .
O8 Ti1 Ti5 O91 179.2(3) . .
O2 Ti1 Ti5 O91 -78.6(3) . .
O3 Ti1 Ti5 O91 177.9(3) . .
O12 Ti1 Ti5 O91 81.1(3) . .
O61 Ti1 Ti5 O91 11.2(3) . .
O6 Ti1 Ti5 O91 -25.4(3) . .
Ti6 Ti1 Ti5 O91 -50.2(3) . .
Ti7 Ti1 Ti5 O91 -158.7(3) . .
O8 Ti1 Ti5 O6 -155.4(2) . .
O2 Ti1 Ti5 O6 -53.23(17) . .
O3 Ti1 Ti5 O6 -156.7(2) . .
O12 Ti1 Ti5 O6 106.54(19) . .
O61 Ti1 Ti5 O6 36.6(2) . .
Ti6 Ti1 Ti5 O6 -24.81(15) . .
Ti7 Ti1 Ti5 O6 -133.33(15) . .
O8 Ti1 Ti5 O4 -57.4(2) . .
O2 Ti1 Ti5 O4 44.76(15) . .
O3 Ti1 Ti5 O4 -58.71(19) . .
O12 Ti1 Ti5 O4 -155.47(17) . .
O61 Ti1 Ti5 O4 134.60(18) . .
O6 Ti1 Ti5 O4 97.98(19) . .
Ti6 Ti1 Ti5 O4 73.17(12) . .
Ti7 Ti1 Ti5 O4 -35.34(12) . .
O8 Ti1 Ti5 O11 102.1(2) . .
O2 Ti1 Ti5 O11 -155.79(16) . .
O3 Ti1 Ti5 O11 100.7(2) . .
O12 Ti1 Ti5 O11 3.98(17) . .
O61 Ti1 Ti5 O11 -65.94(19) . .
O6 Ti1 Ti5 O11 -102.6(2) . .
Ti6 Ti1 Ti5 O11 -127.37(13) . .
Ti7 Ti1 Ti5 O11 124.11(13) . .
O8 Ti1 Ti5 O3 1.3(2) . .
O2 Ti1 Ti5 O3 103.47(18) . .
O12 Ti1 Ti5 O3 -96.76(19) . .
O61 Ti1 Ti5 O3 -166.7(2) . .
O6 Ti1 Ti5 O3 156.7(2) . .
Ti6 Ti1 Ti5 O3 131.89(16) . .
Ti7 Ti1 Ti5 O3 23.37(15) . .
O8 Ti1 Ti5 O32 33.2(2) . .
O2 Ti1 Ti5 O32 135.31(16) . .
O3 Ti1 Ti5 O32 31.8(2) . .
O12 Ti1 Ti5 O32 -64.92(18) . .
O61 Ti1 Ti5 O32 -134.85(19) . .
O6 Ti1 Ti5 O32 -171.5(2) . .
Ti6 Ti1 Ti5 O32 163.72(14) . .
Ti7 Ti1 Ti5 O32 55.21(14) . .
O8 Ti1 Ti5 Ti3 -24.61(16) . .
O2 Ti1 Ti5 Ti3 77.55(10) . .
O3 Ti1 Ti5 Ti3 -25.92(15) . .
O12 Ti1 Ti5 Ti3 -122.68(12) . .
O61 Ti1 Ti5 Ti3 167.39(14) . .
O6 Ti1 Ti5 Ti3 130.78(15) . .
Ti6 Ti1 Ti5 Ti3 105.97(3) . .
Ti7 Ti1 Ti5 Ti3 -2.55(4) . .
O9 Ti3 Ti5 O91 -179.7(3) . .
O3 Ti3 Ti5 O91 -177.8(3) . .
O1 Ti3 Ti5 O91 78.9(3) . .
O31 Ti3 Ti5 O91 -79.5(3) . .
O51 Ti3 Ti5 O91 -10.0(3) . .
O4 Ti3 Ti5 O91 25.7(3) . .
Ti4 Ti3 Ti5 O91 49.5(3) . .
Ti7 Ti3 Ti5 O91 158.5(3) . .
O9 Ti3 Ti5 O6 56.7(2) . .
O3 Ti3 Ti5 O6 58.64(19) . .
O1 Ti3 Ti5 O6 -44.68(16) . .
O31 Ti3 Ti5 O6 156.93(17) . .
O51 Ti3 Ti5 O6 -133.59(18) . .
O4 Ti3 Ti5 O6 -97.87(19) . .
Ti4 Ti3 Ti5 O6 -74.08(12) . .
Ti7 Ti3 Ti5 O6 34.99(12) . .
O9 Ti3 Ti5 O4 154.6(2) . .
O3 Ti3 Ti5 O4 156.5(2) . .
O1 Ti3 Ti5 O4 53.19(18) . .
O31 Ti3 Ti5 O4 -105.20(19) . .
O51 Ti3 Ti5 O4 -35.7(2) . .
Ti4 Ti3 Ti5 O4 23.79(15) . .
Ti7 Ti3 Ti5 O4 132.86(16) . .
O9 Ti3 Ti5 O11 -35.7(2) . .
O3 Ti3 Ti5 O11 -33.8(2) . .
O1 Ti3 Ti5 O11 -137.13(17) . .
O31 Ti3 Ti5 O11 64.48(19) . .
O51 Ti3 Ti5 O11 134.0(2) . .
O4 Ti3 Ti5 O11 169.7(2) . .
Ti4 Ti3 Ti5 O11 -166.52(14) . .
Ti7 Ti3 Ti5 O11 -57.46(14) . .
O9 Ti3 Ti5 O3 -1.9(2) . .
O1 Ti3 Ti5 O3 -103.33(19) . .
O31 Ti3 Ti5 O3 98.3(2) . .
O51 Ti3 Ti5 O3 167.8(2) . .
O4 Ti3 Ti5 O3 -156.5(2) . .
Ti4 Ti3 Ti5 O3 -132.72(16) . .
Ti7 Ti3 Ti5 O3 -23.66(15) . .
O9 Ti3 Ti5 O32 -105.1(2) . .
O3 Ti3 Ti5 O32 -103.1(2) . .
O1 Ti3 Ti5 O32 153.54(16) . .
O31 Ti3 Ti5 O32 -4.85(18) . .
O51 Ti3 Ti5 O32 64.63(19) . .
O4 Ti3 Ti5 O32 100.4(2) . .
Ti4 Ti3 Ti5 O32 124.14(13) . .
Ti7 Ti3 Ti5 O32 -126.79(13) . .
O9 Ti3 Ti5 Ti1 24.28(16) . .
O3 Ti3 Ti5 Ti1 26.20(15) . .
O1 Ti3 Ti5 Ti1 -77.12(10) . .
O31 Ti3 Ti5 Ti1 124.49(13) . .
O51 Ti3 Ti5 Ti1 -166.03(15) . .
O4 Ti3 Ti5 Ti1 -130.31(16) . .
Ti4 Ti3 Ti5 Ti1 -106.52(4) . .
Ti7 Ti3 Ti5 Ti1 2.55(4) . .
O7 Ti2 Ti6 O81 -178.7(3) . .
O1 Ti2 Ti6 O81 -76.0(3) . .
O2 Ti2 Ti6 O81 -179.4(3) . .
O21 Ti2 Ti6 O81 15.4(3) . .
O41 Ti2 Ti6 O81 84.1(3) . .
O5 Ti2 Ti6 O81 -21.4(3) . .
Ti4 Ti2 Ti6 O81 -46.9(3) . .
Ti7 Ti2 Ti6 O81 -156.1(3) . .
O7 Ti2 Ti6 O5 -157.3(2) . .
O1 Ti2 Ti6 O5 -54.69(19) . .
O2 Ti2 Ti6 O5 -158.1(2) . .
O21 Ti2 Ti6 O5 36.7(2) . .
O41 Ti2 Ti6 O5 105.48(19) . .
Ti4 Ti2 Ti6 O5 -25.58(16) . .
Ti7 Ti2 Ti6 O5 -134.74(16) . .
O7 Ti2 Ti6 O6 -58.53(18) . .
O1 Ti2 Ti6 O6 44.13(15) . .
O2 Ti2 Ti6 O6 -59.23(18) . .
O21 Ti2 Ti6 O6 135.57(17) . .
O41 Ti2 Ti6 O6 -155.70(16) . .
O5 Ti2 Ti6 O6 98.8(2) . .
Ti4 Ti2 Ti6 O6 73.24(11) . .
Ti7 Ti2 Ti6 O6 -35.92(12) . .
O7 Ti2 Ti6 O62 32.3(2) . .
O1 Ti2 Ti6 O62 134.98(18) . .
O2 Ti2 Ti6 O62 31.6(2) . .
O21 Ti2 Ti6 O62 -133.58(19) . .
O41 Ti2 Ti6 O62 -64.85(19) . .
O5 Ti2 Ti6 O62 -170.3(2) . .
Ti4 Ti2 Ti6 O62 164.09(15) . .
Ti7 Ti2 Ti6 O62 54.93(15) . .
O7 Ti2 Ti6 O2 0.7(2) . .
O1 Ti2 Ti6 O2 103.36(18) . .
O21 Ti2 Ti6 O2 -165.2(2) . .
O41 Ti2 Ti6 O2 -96.47(19) . .
O5 Ti2 Ti6 O2 158.1(2) . .
Ti4 Ti2 Ti6 O2 132.47(15) . .
Ti7 Ti2 Ti6 O2 23.31(15) . .
O7 Ti2 Ti6 O42 100.80(19) . .
O1 Ti2 Ti6 O42 -156.54(16) . .
O2 Ti2 Ti6 O42 100.10(19) . .
O21 Ti2 Ti6 O42 -65.10(18) . .
O41 Ti2 Ti6 O42 3.63(17) . .
O5 Ti2 Ti6 O42 -101.8(2) . .
Ti4 Ti2 Ti6 O42 -127.43(13) . .
Ti7 Ti2 Ti6 O42 123.41(13) . .
O7 Ti2 Ti6 Ti1 -25.98(15) . .
O1 Ti2 Ti6 Ti1 76.68(10) . .
O2 Ti2 Ti6 Ti1 -26.69(15) . .
O21 Ti2 Ti6 Ti1 168.11(14) . .
O41 Ti2 Ti6 Ti1 -123.15(12) . .
O5 Ti2 Ti6 Ti1 131.36(16) . .
Ti4 Ti2 Ti6 Ti1 105.78(3) . .
Ti7 Ti2 Ti6 Ti1 -3.37(3) . .
O8 Ti1 Ti6 O81 178.3(3) . .
O2 Ti1 Ti6 O81 -179.3(3) . .
O3 Ti1 Ti6 O81 77.0(3) . .
O12 Ti1 Ti6 O81 -13.1(3) . .
O61 Ti1 Ti6 O81 -81.0(3) . .
O6 Ti1 Ti6 O81 23.2(3) . .
Ti5 Ti1 Ti6 O81 47.8(2) . .
Ti7 Ti1 Ti6 O81 156.8(2) . .
O8 Ti1 Ti6 O5 56.3(2) . .
O2 Ti1 Ti6 O5 58.64(18) . .
O3 Ti1 Ti6 O5 -45.03(16) . .
O12 Ti1 Ti6 O5 -135.07(18) . .
O61 Ti1 Ti6 O5 156.95(17) . .
O6 Ti1 Ti6 O5 -98.77(19) . .
Ti5 Ti1 Ti6 O5 -74.23(12) . .
Ti7 Ti1 Ti6 O5 34.79(13) . .
O8 Ti1 Ti6 O6 155.1(2) . .
O2 Ti1 Ti6 O6 157.4(2) . .
O3 Ti1 Ti6 O6 53.75(17) . .
O12 Ti1 Ti6 O6 -36.3(2) . .
O61 Ti1 Ti6 O6 -104.27(18) . .
Ti5 Ti1 Ti6 O6 24.54(14) . .
Ti7 Ti1 Ti6 O6 133.56(15) . .
O8 Ti1 Ti6 O62 -104.9(2) . .
O2 Ti1 Ti6 O62 -102.56(19) . .
O3 Ti1 Ti6 O62 153.77(16) . .
O12 Ti1 Ti6 O62 63.72(19) . .
O61 Ti1 Ti6 O62 -4.25(17) . .
O6 Ti1 Ti6 O62 100.02(19) . .
Ti5 Ti1 Ti6 O62 124.57(13) . .
Ti7 Ti1 Ti6 O62 -126.42(13) . .
O8 Ti1 Ti6 O2 -2.3(2) . .
O3 Ti1 Ti6 O2 -103.67(18) . .
O12 Ti1 Ti6 O2 166.3(2) . .
O61 Ti1 Ti6 O2 98.31(18) . .
O6 Ti1 Ti6 O2 -157.4(2) . .
Ti5 Ti1 Ti6 O2 -132.87(15) . .
Ti7 Ti1 Ti6 O2 -23.85(14) . .
O8 Ti1 Ti6 O42 -35.4(2) . .
O2 Ti1 Ti6 O42 -33.05(19) . .
O3 Ti1 Ti6 O42 -136.72(16) . .
O12 Ti1 Ti6 O42 133.24(19) . .
O61 Ti1 Ti6 O42 65.26(17) . .
O6 Ti1 Ti6 O42 169.53(19) . .
Ti5 Ti1 Ti6 O42 -165.92(13) . .
Ti7 Ti1 Ti6 O42 -56.91(14) . .
O8 Ti1 Ti6 Ti2 24.88(15) . .
O2 Ti1 Ti6 Ti2 27.22(14) . .
O3 Ti1 Ti6 Ti2 -76.45(10) . .
O12 Ti1 Ti6 Ti2 -166.50(14) . .
O61 Ti1 Ti6 Ti2 125.53(12) . .
O6 Ti1 Ti6 Ti2 -130.20(14) . .
Ti5 Ti1 Ti6 Ti2 -105.65(3) . .
Ti7 Ti1 Ti6 Ti2 3.36(3) . .
O3 Ti3 Ti7 O9 125.8(3) . .
O1 Ti3 Ti7 O9 -126.9(3) . .
O31 Ti3 Ti7 O9 47.4(3) . .
O51 Ti3 Ti7 O9 -50.3(3) . .
O4 Ti3 Ti7 O9 -179.8(3) . .
Ti4 Ti3 Ti7 O9 -141.9(3) . .
Ti5 Ti3 Ti7 O9 141.2(3) . .
O9 Ti3 Ti7 O7 131.2(3) . .
O3 Ti3 Ti7 O7 -102.91(14) . .
O1 Ti3 Ti7 O7 4.37(13) . .
O31 Ti3 Ti7 O7 178.64(17) . .
O51 Ti3 Ti7 O7 80.91(18) . .
O4 Ti3 Ti7 O7 -48.52(17) . .
Ti4 Ti3 Ti7 O7 -10.67(10) . .
Ti5 Ti3 Ti7 O7 -87.52(10) . .
O9 Ti3 Ti7 O8 -129.6(3) . .
O3 Ti3 Ti7 O8 -3.74(14) . .
O1 Ti3 Ti7 O8 103.54(14) . .
O31 Ti3 Ti7 O8 -82.19(18) . .
O51 Ti3 Ti7 O8 -179.93(18) . .
O4 Ti3 Ti7 O8 50.65(18) . .
Ti4 Ti3 Ti7 O8 88.50(11) . .
Ti5 Ti3 Ti7 O8 11.65(11) . .
O9 Ti3 Ti7 O101 40.7(3) . .
O3 Ti3 Ti7 O101 166.50(15) . .
O1 Ti3 Ti7 O101 -86.22(15) . .
O31 Ti3 Ti7 O101 88.05(18) . .
O51 Ti3 Ti7 O101 -9.68(18) . .
O4 Ti3 Ti7 O101 -139.11(17) . .
Ti4 Ti3 Ti7 O101 -101.26(11) . .
Ti5 Ti3 Ti7 O101 -178.11(11) . .
O9 Ti3 Ti7 O101 178.6(7) . 2_556
O3 Ti3 Ti7 O101 -55.6(7) . 2_556
O1 Ti3 Ti7 O101 51.7(7) . 2_556
O31 Ti3 Ti7 O101 -134.0(7) . 2_556
O51 Ti3 Ti7 O101 128.3(7) . 2_556
O4 Ti3 Ti7 O101 -1.2(7) . 2_556
Ti4 Ti3 Ti7 O101 36.7(7) . 2_556
Ti5 Ti3 Ti7 O101 -40.2(7) . 2_556
O9 Ti3 Ti7 O111 -44.0(3) . .
O3 Ti3 Ti7 O111 81.88(15) . .
O1 Ti3 Ti7 O111 -170.84(14) . .
O31 Ti3 Ti7 O111 3.43(18) . .
O51 Ti3 Ti7 O111 -94.31(18) . .
O4 Ti3 Ti7 O111 136.27(17) . .
Ti4 Ti3 Ti7 O111 174.12(11) . .
Ti5 Ti3 Ti7 O111 97.27(11) . .
O9 Ti3 Ti7 Ti7 48.2(3) . 2_556
O3 Ti3 Ti7 Ti7 174.03(13) . 2_556
O1 Ti3 Ti7 Ti7 -78.69(13) . 2_556
O31 Ti3 Ti7 Ti7 95.58(17) . 2_556
O51 Ti3 Ti7 Ti7 -2.16(18) . 2_556
O4 Ti3 Ti7 Ti7 -131.58(15) . 2_556
Ti4 Ti3 Ti7 Ti7 -93.74(9) . 2_556
Ti5 Ti3 Ti7 Ti7 -170.59(8) . 2_556
O9 Ti3 Ti7 Ti1 -143.7(3) . .
O3 Ti3 Ti7 Ti1 -17.86(10) . .
O1 Ti3 Ti7 Ti1 89.41(10) . .
O31 Ti3 Ti7 Ti1 -96.32(14) . .
O51 Ti3 Ti7 Ti1 165.95(15) . .
O4 Ti3 Ti7 Ti1 36.52(14) . .
Ti4 Ti3 Ti7 Ti1 74.37(4) . .
Ti5 Ti3 Ti7 Ti1 -2.48(4) . .
O9 Ti3 Ti7 Ti2 145.1(3) . .
O3 Ti3 Ti7 Ti2 -89.01(11) . .
O1 Ti3 Ti7 Ti2 18.26(10) . .
O31 Ti3 Ti7 Ti2 -167.46(14) . .
O51 Ti3 Ti7 Ti2 94.80(15) . .
O4 Ti3 Ti7 Ti2 -34.62(14) . .
Ti4 Ti3 Ti7 Ti2 3.22(3) . .
Ti5 Ti3 Ti7 Ti2 -73.63(4) . .
O8 Ti1 Ti7 O9 129.3(3) . .
O2 Ti1 Ti7 O9 -104.05(14) . .
O3 Ti1 Ti7 O9 3.66(14) . .
O12 Ti1 Ti7 O9 81.33(18) . .
O61 Ti1 Ti7 O9 178.89(18) . .
O6 Ti1 Ti7 O9 -49.98(18) . .
Ti5 Ti1 Ti7 O9 -11.64(11) . .
Ti6 Ti1 Ti7 O9 -88.60(11) . .
O8 Ti1 Ti7 O7 -130.7(3) . .
O2 Ti1 Ti7 O7 -4.11(14) . .
O3 Ti1 Ti7 O7 103.59(15) . .
O12 Ti1 Ti7 O7 -178.73(17) . .
O61 Ti1 Ti7 O7 -81.17(18) . .
O6 Ti1 Ti7 O7 49.95(17) . .
Ti5 Ti1 Ti7 O7 88.29(11) . .
Ti6 Ti1 Ti7 O7 11.33(11) . .
O2 Ti1 Ti7 O8 126.6(3) . .
O3 Ti1 Ti7 O8 -125.7(3) . .
O12 Ti1 Ti7 O8 -48.0(3) . .
O61 Ti1 Ti7 O8 49.6(3) . .
O6 Ti1 Ti7 O8 -179.3(3) . .
Ti5 Ti1 Ti7 O8 -141.0(3) . .
Ti6 Ti1 Ti7 O8 142.1(3) . .
O8 Ti1 Ti7 O101 178.9(9) . .
O2 Ti1 Ti7 O101 -54.5(8) . .
O3 Ti1 Ti7 O101 53.3(8) . .
O12 Ti1 Ti7 O101 130.9(8) . .
O61 Ti1 Ti7 O101 -131.5(8) . .
O6 Ti1 Ti7 O101 -0.4(9) . .
Ti5 Ti1 Ti7 O101 37.9(8) . .
Ti6 Ti1 Ti7 O101 -39.0(8) . .
O8 Ti1 Ti7 O101 -42.5(3) . 2_556
O2 Ti1 Ti7 O101 84.15(15) . 2_556
O3 Ti1 Ti7 O101 -168.14(15) . 2_556
O12 Ti1 Ti7 O101 -90.47(17) . 2_556
O61 Ti1 Ti7 O101 7.09(18) . 2_556
O6 Ti1 Ti7 O101 138.22(17) . 2_556
Ti5 Ti1 Ti7 O101 176.56(11) . 2_556
Ti6 Ti1 Ti7 O101 99.60(11) . 2_556
O8 Ti1 Ti7 O111 43.9(3) . .
O2 Ti1 Ti7 O111 170.48(15) . .
O3 Ti1 Ti7 O111 -81.81(15) . .
O12 Ti1 Ti7 O111 -4.14(18) . .
O61 Ti1 Ti7 O111 93.42(18) . .
O6 Ti1 Ti7 O111 -135.45(17) . .
Ti5 Ti1 Ti7 O111 -97.12(11) . .
Ti6 Ti1 Ti7 O111 -174.08(11) . .
O8 Ti1 Ti7 Ti7 -47.9(3) . 2_556
O2 Ti1 Ti7 Ti7 78.76(13) . 2_556
O3 Ti1 Ti7 Ti7 -173.54(13) . 2_556
O12 Ti1 Ti7 Ti7 -95.86(16) . 2_556
O61 Ti1 Ti7 Ti7 1.70(18) . 2_556
O6 Ti1 Ti7 Ti7 132.82(15) . 2_556
Ti5 Ti1 Ti7 Ti7 171.16(8) . 2_556
Ti6 Ti1 Ti7 Ti7 94.20(9) . 2_556
O8 Ti1 Ti7 Ti3 143.5(3) . .
O2 Ti1 Ti7 Ti3 -89.91(10) . .
O3 Ti1 Ti7 Ti3 17.80(10) . .
O12 Ti1 Ti7 Ti3 95.47(14) . .
O61 Ti1 Ti7 Ti3 -166.97(15) . .
O6 Ti1 Ti7 Ti3 -35.85(14) . .
Ti5 Ti1 Ti7 Ti3 2.49(4) . .
Ti6 Ti1 Ti7 Ti3 -74.47(4) . .
O8 Ti1 Ti7 Ti2 -145.3(3) . .
O2 Ti1 Ti7 Ti2 -18.69(10) . .
O3 Ti1 Ti7 Ti2 89.02(11) . .
O12 Ti1 Ti7 Ti2 166.69(14) . .
O61 Ti1 Ti7 Ti2 -95.75(14) . .
O6 Ti1 Ti7 Ti2 35.38(14) . .
Ti5 Ti1 Ti7 Ti2 73.72(4) . .
Ti6 Ti1 Ti7 Ti2 -3.24(3) . .
O7 Ti2 Ti7 O9 -131.4(3) . .
O1 Ti2 Ti7 O9 -4.74(14) . .
O2 Ti2 Ti7 O9 104.18(15) . .
O21 Ti2 Ti7 O9 -82.74(17) . .
O41 Ti2 Ti7 O9 -178.84(16) . .
O5 Ti2 Ti7 O9 49.78(17) . .
Ti6 Ti2 Ti7 O9 88.71(11) . .
Ti4 Ti2 Ti7 O9 10.41(11) . .
O1 Ti2 Ti7 O7 126.7(3) . .
O2 Ti2 Ti7 O7 -124.4(3) . .
O21 Ti2 Ti7 O7 48.7(3) . .
O41 Ti2 Ti7 O7 -47.4(3) . .
O5 Ti2 Ti7 O7 -178.8(3) . .
Ti6 Ti2 Ti7 O7 -139.9(2) . .
Ti4 Ti2 Ti7 O7 141.8(2) . .
O7 Ti2 Ti7 O8 129.7(3) . .
O1 Ti2 Ti7 O8 -103.63(15) . .
O2 Ti2 Ti7 O8 5.29(14) . .
O21 Ti2 Ti7 O8 178.36(17) . .
O41 Ti2 Ti7 O8 82.26(16) . .
O5 Ti2 Ti7 O8 -49.12(17) . .
Ti6 Ti2 Ti7 O8 -10.18(11) . .
Ti4 Ti2 Ti7 O8 -88.49(11) . .
O7 Ti2 Ti7 O101 -41.2(2) . .
O1 Ti2 Ti7 O101 85.45(14) . .
O2 Ti2 Ti7 O101 -165.63(14) . .
O21 Ti2 Ti7 O101 7.45(17) . .
O41 Ti2 Ti7 O101 -88.66(16) . .
O5 Ti2 Ti7 O101 139.96(16) . .
Ti6 Ti2 Ti7 O101 178.90(10) . .
Ti4 Ti2 Ti7 O101 100.60(11) . .
O7 Ti2 Ti7 O101 40.3(2) . 2_556
O1 Ti2 Ti7 O101 166.97(14) . 2_556
O2 Ti2 Ti7 O101 -84.11(14) . 2_556
O21 Ti2 Ti7 O101 88.97(17) . 2_556
O41 Ti2 Ti7 O101 -7.14(16) . 2_556
O5 Ti2 Ti7 O101 -138.52(16) . 2_556
Ti6 Ti2 Ti7 O101 -99.58(10) . 2_556
Ti4 Ti2 Ti7 O101 -177.88(10) . 2_556
O7 Ti2 Ti7 O111 179.2(5) . .
O1 Ti2 Ti7 O111 -54.1(4) . .
O2 Ti2 Ti7 O111 54.8(4) . .
O21 Ti2 Ti7 O111 -132.1(4) . .
O41 Ti2 Ti7 O111 131.8(4) . .
O5 Ti2 Ti7 O111 0.4(4) . .
Ti6 Ti2 Ti7 O111 39.3(4) . .
Ti4 Ti2 Ti7 O111 -39.0(4) . .
O7 Ti2 Ti7 Ti7 0.0(2) . 2_556
O1 Ti2 Ti7 Ti7 126.71(11) . 2_556
O2 Ti2 Ti7 Ti7 -124.37(11) . 2_556
O21 Ti2 Ti7 Ti7 48.71(15) . 2_556
O41 Ti2 Ti7 Ti7 -47.40(13) . 2_556
O5 Ti2 Ti7 Ti7 -178.78(13) . 2_556
Ti6 Ti2 Ti7 Ti7 -139.84(5) . 2_556
Ti4 Ti2 Ti7 Ti7 141.86(5) . 2_556
O7 Ti2 Ti7 Ti3 -145.1(2) . .
O1 Ti2 Ti7 Ti3 -18.38(10) . .
O2 Ti2 Ti7 Ti3 90.54(10) . .
O21 Ti2 Ti7 Ti3 -96.38(14) . .
O41 Ti2 Ti7 Ti3 167.51(13) . .
O5 Ti2 Ti7 Ti3 36.13(13) . .
Ti6 Ti2 Ti7 Ti3 75.07(4) . .
Ti4 Ti2 Ti7 Ti3 -3.23(3) . .
O7 Ti2 Ti7 Ti1 143.2(2) . .
O1 Ti2 Ti7 Ti1 -90.14(10) . .
O2 Ti2 Ti7 Ti1 18.78(10) . .
O21 Ti2 Ti7 Ti1 -168.14(14) . .
O41 Ti2 Ti7 Ti1 95.75(13) . .
O5 Ti2 Ti7 Ti1 -35.63(13) . .
Ti6 Ti2 Ti7 Ti1 3.31(3) . .
Ti4 Ti2 Ti7 Ti1 -74.99(4) . .
O7 Ti2 O1 Ti3 59.7(2) . .
O2 Ti2 O1 Ti3 -33.8(3) . .
O21 Ti2 O1 Ti3 163.1(2) . .
O41 Ti2 O1 Ti3 -155.6(3) . .
O5 Ti2 O1 Ti3 -105.8(2) . .
Ti6 Ti2 O1 Ti3 -75.4(2) . .
Ti4 Ti2 O1 Ti3 -119.5(3) . .
Ti7 Ti2 O1 Ti3 39.4(2) . .
O7 Ti2 O1 Ti4 179.13(14) . .
O2 Ti2 O1 Ti4 85.63(16) . .
O21 Ti2 O1 Ti4 -77.40(16) . .
O41 Ti2 O1 Ti4 -36.1(5) . .
O5 Ti2 O1 Ti4 13.66(13) . .
Ti6 Ti2 O1 Ti4 44.04(13) . .
Ti7 Ti2 O1 Ti4 158.88(13) . .
O9 Ti3 O1 Ti2 -59.7(2) . .
O3 Ti3 O1 Ti2 34.5(3) . .
O31 Ti3 O1 Ti2 153.5(3) . .
O51 Ti3 O1 Ti2 -164.2(2) . .
O4 Ti3 O1 Ti2 104.9(2) . .
Ti4 Ti3 O1 Ti2 119.4(3) . .
Ti5 Ti3 O1 Ti2 74.9(2) . .
Ti7 Ti3 O1 Ti2 -39.6(2) . .
O9 Ti3 O1 Ti4 -179.04(14) . .
O3 Ti3 O1 Ti4 -84.83(16) . .
O31 Ti3 O1 Ti4 34.1(5) . .
O51 Ti3 O1 Ti4 76.49(16) . .
O4 Ti3 O1 Ti4 -14.42(13) . .
Ti5 Ti3 O1 Ti4 -44.44(12) . .
Ti7 Ti3 O1 Ti4 -158.94(13) . .
O71 Ti4 O1 Ti2 -7(3) . .
O4 Ti4 O1 Ti2 -119.70(17) . .
O5 Ti4 O1 Ti2 -15.26(15) . .
O52 Ti4 O1 Ti2 151.09(18) . .
O22 Ti4 O1 Ti2 71.91(16) . .
Ti3 Ti4 O1 Ti2 -136.7(2) . .
O71 Ti4 O1 Ti3 130(3) . .
O4 Ti4 O1 Ti3 16.97(15) . .
O5 Ti4 O1 Ti3 121.41(17) . .
O52 Ti4 O1 Ti3 -72.24(17) . .
O22 Ti4 O1 Ti3 -151.41(17) . .
Ti2 Ti4 O1 Ti3 136.7(2) . .
O7 Ti2 O2 Ti1 -60.5(2) . .
O1 Ti2 O2 Ti1 33.4(3) . .
O21 Ti2 O2 Ti1 157.2(4) . .
O41 Ti2 O2 Ti1 -163.4(2) . .
O5 Ti2 O2 Ti1 105.5(2) . .
Ti6 Ti2 O2 Ti1 118.9(3) . .
Ti4 Ti2 O2 Ti1 74.7(2) . .
Ti7 Ti2 O2 Ti1 -39.70(19) . .
O7 Ti2 O2 Ti6 -179.49(14) . .
O1 Ti2 O2 Ti6 -85.59(16) . .
O21 Ti2 O2 Ti6 38.3(5) . .
O41 Ti2 O2 Ti6 77.68(16) . .
O5 Ti2 O2 Ti6 -13.41(13) . .
Ti4 Ti2 O2 Ti6 -44.27(13) . .
Ti7 Ti2 O2 Ti6 -158.64(13) . .
O8 Ti1 O2 Ti2 60.1(2) . .
O3 Ti1 O2 Ti2 -34.0(2) . .
O12 Ti1 O2 Ti2 -153.5(4) . .
O61 Ti1 O2 Ti2 165.7(2) . .
O6 Ti1 O2 Ti2 -104.3(2) . .
Ti5 Ti1 O2 Ti2 -74.8(2) . .
Ti6 Ti1 O2 Ti2 -118.2(3) . .
Ti7 Ti1 O2 Ti2 39.85(19) . .
O8 Ti1 O2 Ti6 178.31(15) . .
O3 Ti1 O2 Ti6 84.14(15) . .
O12 Ti1 O2 Ti6 -35.3(5) . .
O61 Ti1 O2 Ti6 -76.09(16) . .
O6 Ti1 O2 Ti6 13.83(13) . .
Ti5 Ti1 O2 Ti6 43.41(12) . .
Ti7 Ti1 O2 Ti6 158.02(13) . .
O81 Ti6 O2 Ti2 159(11) . .
O5 Ti6 O2 Ti2 15.22(15) . .
O6 Ti6 O2 Ti2 119.67(16) . .
O62 Ti6 O2 Ti2 -152.54(18) . .
O42 Ti6 O2 Ti2 -73.84(17) . .
Ti1 Ti6 O2 Ti2 135.5(2) . .
O81 Ti6 O2 Ti1 24(11) . .
O5 Ti6 O2 Ti1 -120.33(17) . .
O6 Ti6 O2 Ti1 -15.87(15) . .
O62 Ti6 O2 Ti1 71.92(17) . .
O42 Ti6 O2 Ti1 150.61(17) . .
Ti2 Ti6 O2 Ti1 -135.5(2) . .
O9 Ti3 O3 Ti1 58.5(2) . .
O1 Ti3 O3 Ti1 -35.8(3) . .
O31 Ti3 O3 Ti1 163.0(2) . .
O51 Ti3 O3 Ti1 -151.0(4) . .
O4 Ti3 O3 Ti1 -105.7(2) . .
Ti4 Ti3 O3 Ti1 -76.7(2) . .
Ti5 Ti3 O3 Ti1 -120.1(3) . .
Ti7 Ti3 O3 Ti1 38.1(2) . .
O9 Ti3 O3 Ti5 178.60(15) . .
O1 Ti3 O3 Ti5 84.27(16) . .
O31 Ti3 O3 Ti5 -76.86(17) . .
O51 Ti3 O3 Ti5 -30.9(5) . .
O4 Ti3 O3 Ti5 14.37(14) . .
Ti4 Ti3 O3 Ti5 43.45(13) . .
Ti7 Ti3 O3 Ti5 158.23(14) . .
O8 Ti1 O3 Ti3 -58.7(2) . .
O2 Ti1 O3 Ti3 35.9(3) . .
O12 Ti1 O3 Ti3 -161.7(2) . .
O61 Ti1 O3 Ti3 152.4(3) . .
O6 Ti1 O3 Ti3 106.3(2) . .
Ti5 Ti1 O3 Ti3 120.4(3) . .
Ti6 Ti1 O3 Ti3 76.1(2) . .
Ti7 Ti1 O3 Ti3 -38.1(2) . .
O8 Ti1 O3 Ti5 -179.05(15) . .
O2 Ti1 O3 Ti5 -84.49(16) . .
O12 Ti1 O3 Ti5 77.92(16) . .
O61 Ti1 O3 Ti5 32.0(5) . .
O6 Ti1 O3 Ti5 -14.11(13) . .
Ti6 Ti1 O3 Ti5 -44.26(13) . .
Ti7 Ti1 O3 Ti5 -158.51(14) . .
O91 Ti5 O3 Ti3 109(7) . .
O6 Ti5 O3 Ti3 -120.56(17) . .
O4 Ti5 O3 Ti3 -16.61(16) . .
O11 Ti5 O3 Ti3 149.87(18) . .
O32 Ti5 O3 Ti3 70.94(17) . .
Ti1 Ti5 O3 Ti3 -137.0(2) . .
O91 Ti5 O3 Ti1 -114(7) . .
O6 Ti5 O3 Ti1 16.41(15) . .
O4 Ti5 O3 Ti1 120.36(17) . .
O11 Ti5 O3 Ti1 -73.16(17) . .
O32 Ti5 O3 Ti1 -152.09(18) . .
Ti3 Ti5 O3 Ti1 137.0(2) . .
O71 Ti4 O4 Ti5 -77.8(3) . .
O5 Ti4 O4 Ti5 23.6(3) . .
O52 Ti4 O4 Ti5 -174.9(3) . .
O1 Ti4 O4 Ti5 98.5(3) . .
O22 Ti4 O4 Ti5 135.5(4) . .
Ti2 Ti4 O4 Ti5 67.3(3) . .
Ti3 Ti4 O4 Ti5 112.8(3) . .
O71 Ti4 O4 Ti3 169.37(18) . .
O5 Ti4 O4 Ti3 -89.15(16) . .
O52 Ti4 O4 Ti3 72.34(16) . .
O1 Ti4 O4 Ti3 -14.24(12) . .
O22 Ti4 O4 Ti3 22.7(5) . .
Ti2 Ti4 O4 Ti3 -45.50(12) . .
O91 Ti5 O4 Ti4 81.8(3) . .
O6 Ti5 O4 Ti4 -23.0(3) . .
O11 Ti5 O4 Ti4 -139.8(4) . .
O3 Ti5 O4 Ti4 -99.3(3) . .
O32 Ti5 O4 Ti4 174.3(3) . .
Ti1 Ti5 O4 Ti4 -68.1(3) . .
Ti3 Ti5 O4 Ti4 -113.2(3) . .
O91 Ti5 O4 Ti3 -165.03(18) . .
O6 Ti5 O4 Ti3 90.15(16) . .
O11 Ti5 O4 Ti3 -26.7(5) . .
O3 Ti5 O4 Ti3 13.84(13) . .
O32 Ti5 O4 Ti3 -72.50(16) . .
Ti1 Ti5 O4 Ti3 45.06(12) . .
O9 Ti3 O4 Ti4 69.5(5) . .
O3 Ti3 O4 Ti4 125.07(17) . .
O1 Ti3 O4 Ti4 15.98(14) . .
O31 Ti3 O4 Ti4 -147.96(18) . .
O51 Ti3 O4 Ti4 -69.45(17) . .
Ti5 Ti3 O4 Ti4 140.5(2) . .
Ti7 Ti3 O4 Ti4 69.85(18) . .
O9 Ti3 O4 Ti5 -71.0(5) . .
O3 Ti3 O4 Ti5 -15.44(14) . .
O1 Ti3 O4 Ti5 -124.53(17) . .
O31 Ti3 O4 Ti5 71.54(17) . .
O51 Ti3 O4 Ti5 150.04(18) . .
Ti4 Ti3 O4 Ti5 -140.5(2) . .
Ti7 Ti3 O4 Ti5 -70.66(19) . .
O81 Ti6 O5 Ti4 -79.7(3) . .
O6 Ti6 O5 Ti4 24.1(3) . .
O62 Ti6 O5 Ti4 139.3(4) . .
O2 Ti6 O5 Ti4 99.7(3) . .
O42 Ti6 O5 Ti4 -174.9(3) . .
Ti2 Ti6 O5 Ti4 113.0(3) . .
Ti1 Ti6 O5 Ti4 68.8(3) . .
O81 Ti6 O5 Ti2 167.35(19) . .
O6 Ti6 O5 Ti2 -88.90(17) . .
O62 Ti6 O5 Ti2 26.3(5) . .
O2 Ti6 O5 Ti2 -13.23(13) . .
O42 Ti6 O5 Ti2 72.15(16) . .
Ti1 Ti6 O5 Ti2 -44.13(13) . .
O71 Ti4 O5 Ti6 80.7(3) . .
O4 Ti4 O5 Ti6 -24.2(3) . .
O52 Ti4 O5 Ti6 -141.3(4) . .
O1 Ti4 O5 Ti6 -99.9(3) . .
O22 Ti4 O5 Ti6 173.9(3) . .
Ti2 Ti4 O5 Ti6 -113.1(3) . .
Ti3 Ti4 O5 Ti6 -69.3(3) . .
O71 Ti4 O5 Ti2 -166.27(19) . .
O4 Ti4 O5 Ti2 88.88(17) . .
O52 Ti4 O5 Ti2 -28.2(5) . .
O1 Ti4 O5 Ti2 13.17(13) . .
O22 Ti4 O5 Ti2 -73.04(16) . .
Ti3 Ti4 O5 Ti2 43.79(13) . .
O7 Ti2 O5 Ti6 67.7(5) . .
O1 Ti2 O5 Ti6 124.05(17) . .
O2 Ti2 O5 Ti6 14.65(15) . .
O21 Ti2 O5 Ti6 -149.35(17) . .
O41 Ti2 O5 Ti6 -70.88(17) . .
Ti4 Ti2 O5 Ti6 138.7(2) . .
Ti7 Ti2 O5 Ti6 69.39(19) . .
O7 Ti2 O5 Ti4 -71.0(5) . .
O1 Ti2 O5 Ti4 -14.63(14) . .
O2 Ti2 O5 Ti4 -124.03(17) . .
O21 Ti2 O5 Ti4 71.97(16) . .
O41 Ti2 O5 Ti4 150.43(17) . .
Ti6 Ti2 O5 Ti4 -138.7(2) . .
Ti7 Ti2 O5 Ti4 -69.29(18) . .
O91 Ti5 O6 Ti6 -82.4(3) . .
O4 Ti5 O6 Ti6 22.5(3) . .
O11 Ti5 O6 Ti6 -176.1(3) . .
O3 Ti5 O6 Ti6 98.6(3) . .
O32 Ti5 O6 Ti6 136.3(4) . .
Ti1 Ti5 O6 Ti6 112.5(3) . .
Ti3 Ti5 O6 Ti6 67.8(3) . .
O91 Ti5 O6 Ti1 165.07(17) . .
O4 Ti5 O6 Ti1 -89.95(16) . .
O11 Ti5 O6 Ti1 71.38(16) . .
O3 Ti5 O6 Ti1 -13.87(13) . .
O32 Ti5 O6 Ti1 23.8(5) . .
Ti3 Ti5 O6 Ti1 -44.68(12) . .
O81 Ti6 O6 Ti5 81.4(3) . .
O5 Ti6 O6 Ti5 -23.4(3) . .
O62 Ti6 O6 Ti5 174.1(3) . .
O2 Ti6 O6 Ti5 -99.2(3) . .
O42 Ti6 O6 Ti5 -139.4(4) . .
Ti2 Ti6 O6 Ti5 -67.4(3) . .
Ti1 Ti6 O6 Ti5 -112.6(3) . .
O81 Ti6 O6 Ti1 -166.01(16) . .
O5 Ti6 O6 Ti1 89.11(16) . .
O62 Ti6 O6 Ti1 -73.38(15) . .
O2 Ti6 O6 Ti1 13.36(12) . .
O42 Ti6 O6 Ti1 -26.8(5) . .
Ti2 Ti6 O6 Ti1 45.12(12) . .
O8 Ti1 O6 Ti5 69.0(5) . .
O2 Ti1 O6 Ti5 124.80(16) . .
O3 Ti1 O6 Ti5 15.42(14) . .
O12 Ti1 O6 Ti5 -70.39(16) . .
O61 Ti1 O6 Ti5 -148.80(17) . .
Ti6 Ti1 O6 Ti5 139.6(2) . .
Ti7 Ti1 O6 Ti5 69.88(19) . .
O8 Ti1 O6 Ti6 -70.7(5) . .
O2 Ti1 O6 Ti6 -14.81(14) . .
O3 Ti1 O6 Ti6 -124.19(16) . .
O12 Ti1 O6 Ti6 150.00(17) . .
O61 Ti1 O6 Ti6 71.59(16) . .
Ti5 Ti1 O6 Ti6 -139.6(2) . .
Ti7 Ti1 O6 Ti6 -69.73(18) . .
O1 Ti2 O7 Ti7 -51.6(2) . .
O2 Ti2 O7 Ti7 53.8(2) . .
O21 Ti2 O7 Ti7 -139.0(2) . .
O41 Ti2 O7 Ti7 139.9(2) . .
O5 Ti2 O7 Ti7 2.7(6) . .
Ti6 Ti2 O7 Ti7 53.3(3) . .
Ti4 Ti2 O7 Ti7 -50.8(3) . .
O9 Ti7 O7 Ti2 48.7(2) . .
O8 Ti7 O7 Ti2 -50.4(2) . .
O101 Ti7 O7 Ti2 142.4(2) . .
O101 Ti7 O7 Ti2 -142.7(2) 2_556 .
O111 Ti7 O7 Ti2 -178.7(8) . .
Ti7 Ti7 O7 Ti2 -180.0(2) 2_556 .
Ti3 Ti7 O7 Ti2 30.6(2) . .
Ti1 Ti7 O7 Ti2 -32.2(2) . .
O2 Ti1 O8 Ti7 -51.9(3) . .
O3 Ti1 O8 Ti7 52.7(3) . .
O12 Ti1 O8 Ti7 139.5(2) . .
O61 Ti1 O8 Ti7 -139.0(2) . .
O6 Ti1 O8 Ti7 1.5(6) . .
Ti5 Ti1 O8 Ti7 51.8(3) . .
Ti6 Ti1 O8 Ti7 -50.4(3) . .
O9 Ti7 O8 Ti1 -50.7(3) . .
O7 Ti7 O8 Ti1 49.3(3) . .
O101 Ti7 O8 Ti1 -179.6(4) . .
O101 Ti7 O8 Ti1 140.7(2) 2_556 .
O111 Ti7 O8 Ti1 -138.1(3) . .
Ti7 Ti7 O8 Ti1 149.33(17) 2_556 .
Ti3 Ti7 O8 Ti1 -32.1(2) . .
Ti2 Ti7 O8 Ti1 30.4(2) . .
O3 Ti3 O9 Ti7 -52.6(3) . .
O1 Ti3 O9 Ti7 51.5(3) . .
O31 Ti3 O9 Ti7 -140.5(2) . .
O51 Ti3 O9 Ti7 137.8(2) . .
O4 Ti3 O9 Ti7 0.5(6) . .
Ti4 Ti3 O9 Ti7 50.7(3) . .
Ti5 Ti3 O9 Ti7 -51.3(3) . .
O7 Ti7 O9 Ti3 -49.0(3) . .
O8 Ti7 O9 Ti3 50.4(3) . .
O101 Ti7 O9 Ti3 -142.8(2) . .
O101 Ti7 O9 Ti3 -179.1(4) 2_556 .
O111 Ti7 O9 Ti3 138.0(3) . .
Ti7 Ti7 O9 Ti3 -150.06(17) 2_556 .
Ti1 Ti7 O9 Ti3 31.9(2) . .
Ti2 Ti7 O9 Ti3 -30.6(2) . .
O91 Ti5 O11 C13 -153.5(6) . .
O6 Ti5 O11 C13 -51.7(6) . .
O4 Ti5 O11 C13 67.2(8) . .
O3 Ti5 O11 C13 27.4(6) . .
O32 Ti5 O11 C13 114.1(6) . .
Ti1 Ti5 O11 C13 -8.5(6) . .
Ti3 Ti5 O11 C13 46.6(6) . .
O8 Ti1 O12 C13 -135.0(5) . .
O2 Ti1 O12 C13 79.6(7) . .
O3 Ti1 O12 C13 -42.7(5) . .
O61 Ti1 O12 C13 121.3(5) . .
O6 Ti1 O12 C13 32.5(5) . .
Ti5 Ti1 O12 C13 -2.4(5) . .
Ti6 Ti1 O12 C13 53.4(6) . .
Ti7 Ti1 O12 C13 -115.8(5) . .
Ti5 O11 C13 O12 9.9(10) . .
Ti5 O11 C13 C14 -169.8(5) . .
Ti1 O12 C13 O11 -2.7(10) . .
Ti1 O12 C13 C14 177.1(5) . .
O11 C13 C14 C216 -177(2) . .
O12 C13 C14 C216 3(3) . .
O11 C13 C14 C17 -2(2) . .
O12 C13 C14 C17 178(2) . .
O11 C13 C14 C217 -35(3) . .
O12 C13 C14 C217 145(3) . .
O11 C13 C14 C215 77(2) . .
O12 C13 C14 C215 -103.0(19) . .
O11 C13 C14 C16 -121.0(17) . .
O12 C13 C14 C16 59.3(18) . .
O11 C13 C14 C15 108.7(16) . .
O12 C13 C14 C15 -71.0(16) . .
C216 C14 C16 C18 -53(4) . .
C17 C14 C16 C18 76(4) . .
C13 C14 C16 C18 -163(3) . .
C217 C14 C16 C18 94(4) . .
C215 C14 C16 C18 -15(6) . .
C15 C14 C16 C18 -46(4) . .
O7 Ti2 O21 C23 140.3(5) . .
O1 Ti2 O21 C23 47.9(5) . .
O2 Ti2 O21 C23 -78.8(7) . .
O41 Ti2 O21 C23 -119.0(5) . .
O5 Ti2 O21 C23 -29.0(5) . .
Ti6 Ti2 O21 C23 -50.2(5) . .
Ti4 Ti2 O21 C23 7.3(5) . .
Ti7 Ti2 O21 C23 120.8(5) . .
O71 Ti4 O22 C23 145.8(6) . .
O4 Ti4 O22 C23 -66.7(8) . .
O5 Ti4 O22 C23 47.6(6) . .
O52 Ti4 O22 C23 -117.6(6) . .
O1 Ti4 O22 C23 -30.4(6) . .
Ti2 Ti4 O22 C23 5.1(5) . .
Ti3 Ti4 O22 C23 -48.9(6) . .
Ti4 O22 C23 O21 -1.7(10) . .
Ti4 O22 C23 C24 -179.7(5) . .
Ti2 O21 C23 O22 -6.5(9) . .
Ti2 O21 C23 C24 171.6(5) . .
O22 C23 C24 C27 124.3(14) . .
O21 C23 C24 C27 -53.9(15) . .
O22 C23 C24 C25 -13.4(11) . .
O21 C23 C24 C25 168.5(8) . .
O22 C23 C24 C26 -130.0(10) . .
O21 C23 C24 C26 51.9(11) . .
C23 C24 C27 C28 -63(2) . .
C25 C24 C27 C28 70.2(18) . .
C26 C24 C27 C28 -175.7(16) . .
O9 Ti3 O31 C33 139.4(5) . .
O3 Ti3 O31 C33 46.8(6) . .
O1 Ti3 O31 C33 -74.9(7) . .
O51 Ti3 O31 C33 -118.2(6) . .
O4 Ti3 O31 C33 -28.6(6) . .
Ti4 Ti3 O31 C33 -49.9(6) . .
Ti5 Ti3 O31 C33 6.9(5) . .
Ti7 Ti3 O31 C33 120.4(5) . .
O91 Ti5 O32 C33 151.9(6) . .
O6 Ti5 O32 C33 -66.0(8) . .
O4 Ti5 O32 C33 50.0(6) . .
O11 Ti5 O32 C33 -114.8(6) . .
O3 Ti5 O32 C33 -29.0(6) . .
Ti1 Ti5 O32 C33 -47.3(6) . .
Ti3 Ti5 O32 C33 6.1(5) . .
Ti3 O31 C33 O32 -5.1(10) . .
Ti3 O31 C33 C34 172.1(5) . .
Ti5 O32 C33 O31 -3.5(10) . .
Ti5 O32 C33 C34 179.2(5) . .
O31 C33 C34 C37 -54.2(14) . .
O32 C33 C34 C37 123.3(13) . .
O31 C33 C34 C36 171.7(10) . .
O32 C33 C34 C36 -10.8(13) . .
O31 C33 C34 C35 56.0(12) . .
O32 C33 C34 C35 -126.5(11) . .
C36 C34 C37 C38 65.3(15) . .
C33 C34 C37 C38 -64.1(15) . .
C35 C34 C37 C38 -176.2(12) . .
O7 Ti2 O41 C43 -133.3(5) . .
O1 Ti2 O41 C43 83.0(6) . .
O2 Ti2 O41 C43 -41.6(5) . .
O21 Ti2 O41 C43 125.2(5) . .
O5 Ti2 O41 C43 34.9(5) . .
Ti6 Ti2 O41 C43 -0.6(5) . .
Ti4 Ti2 O41 C43 55.9(5) . .
Ti7 Ti2 O41 C43 -114.3(5) . .
O81 Ti6 O42 C43 -153.9(5) . .
O5 Ti6 O42 C43 -51.9(5) . .
O6 Ti6 O42 C43 66.3(7) . .
O62 Ti6 O42 C43 114.0(6) . .
O2 Ti6 O42 C43 26.9(5) . .
Ti2 Ti6 O42 C43 -9.5(5) . .
Ti1 Ti6 O42 C43 45.7(6) . .
Ti6 O42 C43 O41 12.4(9) . .
Ti6 O42 C43 C44 -168.3(5) . .
Ti2 O41 C43 O42 -5.7(9) . .
Ti2 O41 C43 C44 175.0(4) . .
O42 C43 C44 C146 81.0(19) . .
O41 C43 C44 C146 -99.7(19) . .
O42 C43 C44 C45 -138.7(12) . .
O41 C43 C44 C45 40.7(13) . .
O42 C43 C44 C47 -16.8(12) . .
O41 C43 C44 C47 162.5(10) . .
O42 C43 C44 C46 125.1(14) . .
O41 C43 C44 C46 -55.5(15) . .
C146 C44 C46 C48 40.2(18) . .
C43 C44 C46 C48 -58(2) . .
C45 C44 C46 C48 -168(2) . .
C47 C44 C46 C48 78(2) . .
O9 Ti3 O51 C53 -137.6(5) . .
O3 Ti3 O51 C53 72.9(7) . .
O1 Ti3 O51 C53 -45.3(5) . .
O31 Ti3 O51 C53 120.0(5) . .
O4 Ti3 O51 C53 29.5(5) . .
Ti4 Ti3 O51 C53 -4.9(5) . .
Ti5 Ti3 O51 C53 50.1(6) . .
Ti7 Ti3 O51 C53 -117.7(5) . .
O71 Ti4 O52 C53 -154.7(6) . .
O4 Ti4 O52 C53 -52.1(6) . .
O5 Ti4 O52 C53 67.1(8) . .
O1 Ti4 O52 C53 26.8(6) . .
O22 Ti4 O52 C53 112.9(6) . .
Ti2 Ti4 O52 C53 45.6(6) . .
Ti3 Ti4 O52 C53 -8.6(6) . .
Ti4 O52 C53 O51 8.3(10) . .
Ti4 O52 C53 C54 -171.5(5) . .
Ti3 O51 C53 O52 0.8(10) . .
Ti3 O51 C53 C54 -179.5(5) . .
O52 C53 C54 C55 48.4(13) . .
O51 C53 C54 C55 -131.4(12) . .
O52 C53 C54 C57 -172.0(8) . .
O51 C53 C54 C57 8.2(11) . .
O52 C53 C54 C56 -46.8(11) . .
O51 C53 C54 C56 133.4(9) . .
C53 C54 C55 C58 77.4(18) . .
C57 C54 C55 C58 -56.2(19) . .
C56 C54 C55 C58 -173.7(17) . .
O8 Ti1 O61 C63 139.2(5) . .
O2 Ti1 O61 C63 46.5(5) . .
O3 Ti1 O61 C63 -73.1(7) . .
O12 Ti1 O61 C63 -120.1(5) . .
O6 Ti1 O61 C63 -28.9(5) . .
Ti5 Ti1 O61 C63 -49.7(5) . .
Ti6 Ti1 O61 C63 6.8(5) . .
Ti7 Ti1 O61 C63 119.3(5) . .
O81 Ti6 O62 C63 148.7(6) . .
O5 Ti6 O62 C63 -69.3(8) . .
O6 Ti6 O62 C63 48.2(6) . .
O2 Ti6 O62 C63 -30.5(6) . .
O42 Ti6 O62 C63 -116.3(6) . .
Ti2 Ti6 O62 C63 -48.9(6) . .
Ti1 Ti6 O62 C63 4.7(5) . .
Ti6 O62 C63 O61 -1.5(10) . .
Ti6 O62 C63 C64 -178.8(5) . .
Ti1 O61 C63 O62 -6.1(9) . .
Ti1 O61 C63 C64 171.3(5) . .
O62 C63 C64 C67 105.8(13) . .
O61 C63 C64 C67 -71.6(14) . .
O62 C63 C64 C66 -23.7(12) . .
O61 C63 C64 C66 158.8(9) . .
O62 C63 C64 C65 -146.8(10) . .
O61 C63 C64 C65 35.8(12) . .
C66 C64 C67 C68 76(2) . .
C65 C64 C67 C68 -165.0(18) . .
C63 C64 C67 C68 -51(2) . .
O4 Ti4 O71 C72 127(2) . .
O5 Ti4 O71 C72 23(2) . .
O52 Ti4 O71 C72 -143(2) . .
O1 Ti4 O71 C72 15(4) . .
O22 Ti4 O71 C72 -64(2) . .
Ti2 Ti4 O71 C72 8(2) . .
Ti3 Ti4 O71 C72 140(2) . .
Ti4 O71 C72 C73 98(2) . .
O71 C72 C73 C75 -179(3) . .
O71 C72 C73 C174 19(5) . .
O71 C72 C73 C74 82(4) . .
O5 Ti6 O81 C182 102(3) . .
O6 Ti6 O81 C182 -3(3) . .
O62 Ti6 O81 C182 -91(3) . .
O2 Ti6 O81 C182 -42(11) . .
O42 Ti6 O81 C182 -169(3) . .
Ti2 Ti6 O81 C182 116(3) . .
Ti1 Ti6 O81 C182 -19(3) . .
O5 Ti6 O81 C82 -126(2) . .
O6 Ti6 O81 C82 130(2) . .
O62 Ti6 O81 C82 42(2) . .
O2 Ti6 O81 C82 90(11) . .
O42 Ti6 O81 C82 -36(2) . .
Ti2 Ti6 O81 C82 -111(2) . .
Ti1 Ti6 O81 C82 114(2) . .
C182 O81 C82 C83 -3(3) . .
Ti6 O81 C82 C83 -150.5(15) . .
O81 C82 C83 C84 165(2) . .
O81 C82 C83 C85 77(2) . .
O6 Ti5 O91 C92 -177(3) . .
O4 Ti5 O91 C92 79(3) . .
O11 Ti5 O91 C92 -87(3) . .
O3 Ti5 O91 C92 -47(9) . .
O32 Ti5 O91 C92 -8(3) . .
Ti1 Ti5 O91 C92 -159(3) . .
Ti3 Ti5 O91 C92 61(3) . .
Ti5 O91 C92 C93 79(3) . .
O91 C92 C93 C94 71(2) . .
O91 C92 C93 C95 179.7(19) . .
O9 Ti7 O101 C102 -15.7(5) . .
O7 Ti7 O101 C102 -114.6(5) . .
O8 Ti7 O101 C102 113.7(6) . .
O101 Ti7 O101 C102 155.2(5) 2_556 .
O111 Ti7 O101 C102 71.4(5) . .
Ti7 Ti7 O101 C102 155.2(5) 2_556 .
Ti3 Ti7 O101 C102 -31.2(5) . .
Ti1 Ti7 O101 C102 -64.8(10) . .
Ti2 Ti7 O101 C102 -98.7(5) . .
O9 Ti7 O101 Ti7 -170.84(16) . 2_556
O7 Ti7 O101 Ti7 90.25(16) . 2_556
O8 Ti7 O101 Ti7 -41.4(6) . 2_556
O101 Ti7 O101 Ti7 0.0 2_556 2_556
O111 Ti7 O101 Ti7 -83.73(17) . 2_556
Ti3 Ti7 O101 Ti7 173.69(10) . 2_556
Ti1 Ti7 O101 Ti7 140.1(8) . 2_556
Ti2 Ti7 O101 Ti7 106.19(13) . 2_556
Ti7 O101 C102 C103 107.7(8) . .
Ti7 O101 C102 C103 -101.1(8) 2_556 .
O101 C102 C103 C104 -41.0(17) . .
O101 C102 C103 C105 -176.6(10) . .
O9 Ti7 O111 C112 -64.2(13) . .
O7 Ti7 O111 C112 162.5(15) . .
O8 Ti7 O111 C112 33.5(13) . .
O101 Ti7 O111 C112 -157.8(13) . .
O101 Ti7 O111 C112 126.0(13) 2_556 .
Ti7 Ti7 O111 C112 163.8(13) 2_556 .
Ti3 Ti7 O111 C112 -47.7(13) . .
Ti1 Ti7 O111 C112 17.2(13) . .
Ti2 Ti7 O111 C112 -15.4(15) . .
Ti7 O111 C112 C113 155.5(12) . .
O111 C112 C113 C115 160(2) . .
O111 C112 C113 C114 -82(2) . .
